data_4329474
loop_
_publ_author_name
'Daniel Rosario-Amorin'
'Eileen N. Duesler'
'Robert T. Paine'
'Benjamin P. Hay'
'Laetitia H. Delmau'
'Sean D. Reilly'
'Andrew J. Gaunt'
'Brian L. Scott'

_publ_section_title
;
 Synthesis and Coordination Chemistry of Phosphine Oxide Decorated
 Dibenzofuran Platforms
;
_journal_name_full 'Inorganic Chemistry'
_journal_page_first 6667
_journal_page_last 6681
_journal_paper_doi 10.1021/ic300301d
_journal_volume 51
_journal_year 2012
_chemical_formula_sum 'C156 H138 N6 Nd2 O35 P8'
_chemical_formula_weight 3192.96
_chemical_name_systematic
; 
 ? 
;
_space_group_IT_number 14
_symmetry_cell_setting monoclinic
_symmetry_space_group_name_Hall '-P 2ybc'
_symmetry_space_group_name_H-M 'P 1 21/c 1'
_atom_sites_solution_hydrogens geom
_atom_sites_solution_primary direct
_atom_sites_solution_secondary difmap
_audit_creation_method SHELXL-97
_cell_angle_alpha 90.00
_cell_angle_beta 99.185(3)
_cell_angle_gamma 90.00
_cell_formula_units_Z 4
_cell_length_a 36.938(2)
_cell_length_b 12.9389(8)
_cell_length_c 32.894(2)
_cell_measurement_reflns_used 9514
_cell_measurement_temperature 150(2)
_cell_measurement_theta_max 27.98
_cell_measurement_theta_min 2.25
_cell_volume 15519.7(16)
_computing_cell_refinement 'Bruker SAINT'
_computing_data_collection 'Bruker APEX2'
_computing_data_reduction 'Bruker SAINT'
_computing_molecular_graphics 'Bruker SHELXTL'
_computing_publication_material 'Bruker SHELXTL'
_computing_structure_refinement 'SHELXL-97 (Sheldrick, 2008)'
_computing_structure_solution 'SHELXS-97 (Sheldrick, 2008)'
_diffrn_ambient_temperature 150(2)
_diffrn_measured_fraction_theta_full 0.997
_diffrn_measured_fraction_theta_max 0.997
_diffrn_measurement_device_type 'Bruker APEX-II CCD'
_diffrn_measurement_method '\f and \w scans'
_diffrn_radiation_monochromator graphite
_diffrn_radiation_source 'fine-focus sealed tube'
_diffrn_radiation_type MoK\a
_diffrn_radiation_wavelength 0.71073
_diffrn_reflns_av_R_equivalents 0.0518
_diffrn_reflns_av_sigmaI/netI 0.0350
_diffrn_reflns_limit_h_max 47
_diffrn_reflns_limit_h_min -47
_diffrn_reflns_limit_k_max 16
_diffrn_reflns_limit_k_min -16
_diffrn_reflns_limit_l_max 42
_diffrn_reflns_limit_l_min -42
_diffrn_reflns_number 249585
_diffrn_reflns_theta_full 27.10
_diffrn_reflns_theta_max 27.10
_diffrn_reflns_theta_min 1.54
_exptl_absorpt_coefficient_mu 0.820
_exptl_absorpt_correction_T_max 0.9284
_exptl_absorpt_correction_T_min 0.7277
_exptl_absorpt_correction_type multi-scan
_exptl_absorpt_process_details
;
R.H. Blessing, Acta Crystallogr., Sect A 1995, 51, 33-38.
;
_exptl_crystal_colour colourless
_exptl_crystal_density_diffrn 1.367
_exptl_crystal_density_meas ?
_exptl_crystal_description cut
_exptl_crystal_F_000 6544
_exptl_crystal_size_max 0.41
_exptl_crystal_size_mid 0.18
_exptl_crystal_size_min 0.09
_refine_diff_density_max 7.353
_refine_diff_density_min -7.425
_refine_diff_density_rms 0.230
_refine_ls_extinction_method none
_refine_ls_goodness_of_fit_ref 1.260
_refine_ls_hydrogen_treatment noref
_refine_ls_matrix_type full
_refine_ls_number_parameters 1861
_refine_ls_number_reflns 34159
_refine_ls_number_restraints 6
_refine_ls_restrained_S_all 1.260
_refine_ls_R_factor_all 0.1461
_refine_ls_R_factor_gt 0.1396
_refine_ls_shift/su_max 0.007
_refine_ls_shift/su_mean 0.000
_refine_ls_structure_factor_coef Fsqd
_refine_ls_weighting_details 'calc w=1/[\s^2^(Fo^2^)+(0.0019P)^2^+525.3547P] where P=(Fo^2^+2Fc^2^)/3'
_refine_ls_weighting_scheme calc
_refine_ls_wR_factor_gt 0.2928
_refine_ls_wR_factor_ref 0.2954
_reflns_number_gt 31178
_reflns_number_total 34159
_reflns_threshold_expression >2sigma(I)
_cod_data_source_file ic300301d_si_004_2.cif
_cod_data_source_block rpdr12sz_complex_[Nd(4)2(NO3)2]2(NO3)2(H2O)4(CH3OH)
_cod_depositor_comments
;
The following automatic conversions were performed:

'_exptl_crystal_density_meas' value 'none' was changed to '?' - the
value is perceived as not measured.

Automatic conversion script
Id: cif_fix_values 3008 2015-01-20 13:52:24Z robertas 
;
_cod_original_cell_volume 15519.6(17)
_cod_database_code 4329474

loop_
_symmetry_equiv_pos_as_xyz
'x, y, z'
'-x, y+1/2, -z+1/2'
'-x, -y, -z'
'x, -y-1/2, z-1/2'

loop_
_atom_site_label
_atom_site_type_symbol
_atom_site_fract_x
_atom_site_fract_y
_atom_site_fract_z
_atom_site_U_iso_or_equiv
_atom_site_adp_type
_atom_site_occupancy
_atom_site_symmetry_multiplicity
_atom_site_calc_flag
_atom_site_refinement_flags
Nd1 Nd 0.163770(15) 0.54935(4) 0.259764(17) 0.01587(13) Uani 1 1 d .
Nd2 Nd 0.375387(16) 0.17097(4) 0.565300(18) 0.01912(13) Uani 1 1 d .
P1 P 0.16881(7) 0.5518(2) 0.14423(8) 0.0198(5) Uani 1 1 d .
P2 P 0.26818(7) 0.5657(2) 0.29869(8) 0.0168(5) Uani 1 1 d .
P3 P 0.14751(8) 0.7017(2) 0.35639(9) 0.0211(6) Uani 1 1 d .
P4 P 0.07834(8) 0.3847(2) 0.25887(9) 0.0209(6) Uani 1 1 d .
P1A P 0.27106(7) 0.1522(2) 0.52401(9) 0.0188(5) Uani 1 1 d .
P2A P 0.36498(8) 0.1698(2) 0.67806(9) 0.0225(6) Uani 1 1 d .
P3A P 0.39541(9) 0.0153(3) 0.47136(10) 0.0286(7) Uani 1 1 d .
P4A P 0.46360(9) 0.3304(3) 0.57499(11) 0.0339(8) Uani 1 1 d .
O1 O 0.2435(2) 0.3963(6) 0.2031(2) 0.0187(15) Uani 1 1 d .
O2 O 0.1684(2) 0.5318(6) 0.1892(2) 0.0223(16) Uani 1 1 d .
O3 O 0.2281(2) 0.5662(6) 0.2804(2) 0.0211(15) Uani 1 1 d .
O4 O 0.0613(2) 0.6536(6) 0.2830(3) 0.0233(16) Uani 1 1 d .
O5 O 0.1524(2) 0.6396(6) 0.3196(2) 0.0218(16) Uani 1 1 d .
O6 O 0.1068(2) 0.4636(6) 0.2526(2) 0.0247(17) Uani 1 1 d .
O7 O 0.1199(2) 0.6799(6) 0.2220(3) 0.0296(18) Uani 1 1 d .
O8 O 0.1752(2) 0.7356(6) 0.2405(3) 0.0294(18) Uani 1 1 d .
O9 O 0.1353(3) 0.8298(7) 0.2015(3) 0.047(3) Uani 1 1 d .
O10 O 0.1784(2) 0.4150(6) 0.3155(2) 0.0208(15) Uani 1 1 d .
O11 O 0.1821(2) 0.3655(6) 0.2541(2) 0.0224(16) Uani 1 1 d .
O12 O 0.2004(2) 0.2631(6) 0.3049(3) 0.034(2) Uani 1 1 d .
O1A O 0.2913(2) 0.3237(6) 0.6193(2) 0.0234(16) Uani 1 1 d .
O2A O 0.3111(2) 0.1529(6) 0.5434(2) 0.0233(16) Uani 1 1 d .
O3A O 0.3664(2) 0.1913(6) 0.6334(2) 0.0251(17) Uani 1 1 d .
O4A O 0.4808(2) 0.0685(7) 0.5519(3) 0.035(2) Uani 1 1 d .
O5A O 0.3880(2) 0.0773(6) 0.5075(3) 0.0261(17) Uani 1 1 d .
O6A O 0.4334(2) 0.2517(7) 0.5764(3) 0.0303(19) Uani 1 1 d .
O7A O 0.3568(2) 0.3562(6) 0.5693(3) 0.0299(19) Uani 1 1 d .
O8A O 0.3634(2) 0.3030(7) 0.5088(3) 0.0314(19) Uani 1 1 d .
O9A O 0.3429(3) 0.4591(7) 0.5174(3) 0.041(2) Uani 1 1 d .
O10A O 0.3640(2) -0.0171(6) 0.5822(3) 0.0274(18) Uani 1 1 d .
O11A O 0.4186(2) 0.0405(7) 0.6060(3) 0.034(2) Uani 1 1 d .
O12A O 0.4027(3) -0.1163(7) 0.6211(4) 0.051(3) Uani 1 1 d .
N1 N 0.1429(3) 0.7513(7) 0.2206(3) 0.024(2) Uani 1 1 d .
N2 N 0.1875(2) 0.3451(7) 0.2919(3) 0.0230(19) Uani 1 1 d .
N1A N 0.3540(3) 0.3764(7) 0.5312(3) 0.0232(19) Uani 1 1 d .
N2A N 0.3953(3) -0.0322(7) 0.6037(3) 0.028(2) Uani 1 1 d .
C1 C 0.2222(3) 0.3311(8) 0.1767(3) 0.019(2) Uani 1 1 d .
C2 C 0.2018(3) 0.3609(8) 0.1381(3) 0.0168(14) Uani 1 1 d .
C3 C 0.1829(3) 0.2838(10) 0.1164(4) 0.028(3) Uani 1 1 d .
H3 H 0.1690 0.2997 0.0903 0.033 Uiso 1 1 calc R
C4 C 0.1828(3) 0.1825(11) 0.1304(4) 0.038(3) Uani 1 1 d .
H4 H 0.1676 0.1331 0.1146 0.045 Uiso 1 1 calc R
C5 C 0.2037(4) 0.1522(9) 0.1660(4) 0.036(3) Uani 1 1 d .
H5 H 0.2047 0.0818 0.1743 0.044 Uiso 1 1 calc R
C6 C 0.2238(3) 0.2288(8) 0.1901(3) 0.018(2) Uani 1 1 d .
C7 C 0.2491(3) 0.2309(8) 0.2293(3) 0.019(2) Uani 1 1 d .
C8 C 0.2638(3) 0.1583(9) 0.2581(3) 0.026(2) Uani 1 1 d .
H8 H 0.2571 0.0876 0.2549 0.031 Uiso 1 1 calc R
C9 C 0.2884(4) 0.1913(9) 0.2914(4) 0.030(3) Uani 1 1 d .
H9 H 0.2989 0.1421 0.3113 0.036 Uiso 1 1 calc R
C10 C 0.2984(3) 0.2944(9) 0.2969(3) 0.024(2) Uani 1 1 d .
H10 H 0.3155 0.3140 0.3204 0.028 Uiso 1 1 calc R
C11 C 0.2840(3) 0.3702(8) 0.2685(3) 0.0168(14) Uani 1 1 d .
C12 C 0.2592(3) 0.3352(8) 0.2359(3) 0.019(2) Uani 1 1 d .
C13 C 0.2954(3) 0.4826(8) 0.2718(3) 0.018(2) Uani 1 1 d .
H13A H 0.2947 0.5102 0.2436 0.021 Uiso 1 1 calc R
H13B H 0.3211 0.4862 0.2859 0.021 Uiso 1 1 calc R
C14 C 0.2032(3) 0.4738(8) 0.1254(3) 0.019(2) Uani 1 1 d .
H14A H 0.1997 0.4781 0.0950 0.023 Uiso 1 1 calc R
H14B H 0.2278 0.5020 0.1362 0.023 Uiso 1 1 calc R
C15 C 0.1247(3) 0.5256(10) 0.1137(4) 0.028(3) Uani 1 1 d .
C16 C 0.0937(4) 0.5330(19) 0.1311(5) 0.074(7) Uani 1 1 d .
H16 H 0.0954 0.5506 0.1594 0.089 Uiso 1 1 calc R
C17 C 0.0602(5) 0.515(3) 0.1077(6) 0.131(14) Uani 1 1 d .
H17 H 0.0388 0.5219 0.1200 0.157 Uiso 1 1 calc R
C18 C 0.0565(5) 0.488(2) 0.0681(7) 0.095(9) Uani 1 1 d .
H18 H 0.0328 0.4728 0.0532 0.114 Uiso 1 1 calc R
C19 C 0.0873(5) 0.4809(16) 0.0485(5) 0.060(5) Uani 1 1 d .
H19 H 0.0850 0.4641 0.0201 0.072 Uiso 1 1 calc R
C20 C 0.1217(4) 0.4999(11) 0.0722(4) 0.036(3) Uani 1 1 d .
H20 H 0.1432 0.4952 0.0598 0.044 Uiso 1 1 calc R
C21 C 0.1808(3) 0.6839(9) 0.1342(3) 0.022(2) Uani 1 1 d .
C22 C 0.1594(4) 0.7455(11) 0.1063(4) 0.039(3) Uani 1 1 d .
H22 H 0.1368 0.7202 0.0918 0.047 Uiso 1 1 calc R
C23 C 0.1709(5) 0.8470(12) 0.0995(4) 0.047(4) Uani 1 1 d .
H23 H 0.1561 0.8901 0.0802 0.056 Uiso 1 1 calc R
C24 C 0.2027(5) 0.8829(12) 0.1199(5) 0.051(4) Uani 1 1 d U
H24 H 0.2105 0.9510 0.1148 0.061 Uiso 1 1 calc R
C25 C 0.2244(4) 0.8205(11) 0.1487(5) 0.042(3) Uani 1 1 d U
H25 H 0.2469 0.8463 0.1631 0.050 Uiso 1 1 calc R
C26 C 0.2132(3) 0.7205(10) 0.1562(5) 0.036(3) Uani 1 1 d .
H26 H 0.2276 0.6782 0.1763 0.043 Uiso 1 1 calc R
C27 C 0.2744(3) 0.5270(7) 0.3518(3) 0.019(2) Uani 1 1 d .
C28 C 0.3098(3) 0.4969(8) 0.3724(3) 0.022(2) Uani 1 1 d .
H28 H 0.3301 0.4944 0.3579 0.027 Uiso 1 1 calc R
C29 C 0.3141(3) 0.4713(9) 0.4140(4) 0.029(2) Uani 1 1 d .
H29 H 0.3374 0.4509 0.4282 0.034 Uiso 1 1 calc R
C30 C 0.2839(3) 0.4760(9) 0.4345(4) 0.028(3) Uani 1 1 d .
H30 H 0.2868 0.4583 0.4629 0.034 Uiso 1 1 calc R
C31 C 0.2487(3) 0.5071(8) 0.4133(3) 0.022(2) Uani 1 1 d .
H31 H 0.2281 0.5098 0.4273 0.026 Uiso 1 1 calc R
C32 C 0.2454(3) 0.5320(8) 0.3736(3) 0.022(2) Uani 1 1 d .
H32 H 0.2221 0.5541 0.3597 0.026 Uiso 1 1 calc R
C33 C 0.2886(3) 0.6917(8) 0.2951(3) 0.023(2) Uani 1 1 d .
C34 C 0.2688(4) 0.7633(9) 0.2681(4) 0.031(3) Uani 1 1 d .
H34 H 0.2453 0.7464 0.2532 0.038 Uiso 1 1 calc R
C35 C 0.2847(4) 0.8615(10) 0.2635(5) 0.039(3) Uani 1 1 d .
H35 H 0.2718 0.9124 0.2461 0.047 Uiso 1 1 calc R
C36 C 0.3193(4) 0.8818(10) 0.2849(5) 0.043(4) Uani 1 1 d .
H36 H 0.3302 0.9472 0.2816 0.052 Uiso 1 1 calc R
C37 C 0.3386(4) 0.8098(10) 0.3108(4) 0.040(3) Uani 1 1 d .
H37 H 0.3622 0.8261 0.3253 0.047 Uiso 1 1 calc R
C38 C 0.3234(4) 0.7144(9) 0.3155(4) 0.032(3) Uani 1 1 d .
H38 H 0.3367 0.6641 0.3329 0.038 Uiso 1 1 calc R
C39 C 0.0685(3) 0.7581(8) 0.2817(4) 0.021(2) Uani 1 1 d .
C40 C 0.0882(3) 0.8110(9) 0.3131(4) 0.028(3) Uani 1 1 d .
C41 C 0.0928(3) 0.9179(10) 0.3072(5) 0.035(3) Uani 1 1 d .
H41 H 0.1058 0.9591 0.3286 0.042 Uiso 1 1 calc R
C42 C 0.0781(4) 0.9621(10) 0.2701(4) 0.037(3) Uani 1 1 d .
H42 H 0.0823 1.0336 0.2662 0.045 Uiso 1 1 calc R
C43 C 0.0577(3) 0.9075(9) 0.2382(5) 0.038(3) Uani 1 1 d .
H43 H 0.0474 0.9407 0.2133 0.045 Uiso 1 1 calc R
C44 C 0.0527(3) 0.8000(9) 0.2441(4) 0.027(2) Uani 1 1 d .
C45 C 0.0328(3) 0.7194(10) 0.2206(4) 0.031(3) Uani 1 1 d .
C46 C 0.0107(4) 0.7068(11) 0.1830(4) 0.037(3) Uani 1 1 d .
H46 H 0.0064 0.7634 0.1644 0.044 Uiso 1 1 calc R
C47 C -0.0052(3) 0.6111(12) 0.1723(4) 0.039(3) Uani 1 1 d .
H47 H -0.0221 0.6042 0.1474 0.047 Uiso 1 1 calc R
C48 C 0.0033(3) 0.5248(10) 0.1977(4) 0.031(3) Uani 1 1 d .
H48 H -0.0065 0.4593 0.1887 0.037 Uiso 1 1 calc R
C49 C 0.0259(3) 0.5328(9) 0.2359(3) 0.024(2) Uani 1 1 d .
C50 C 0.0394(3) 0.6305(10) 0.2458(4) 0.027(2) Uani 1 1 d .
C51 C 0.1020(3) 0.7569(9) 0.3533(4) 0.028(3) Uani 1 1 d .
H51A H 0.0846 0.7011 0.3573 0.033 Uiso 1 1 calc R
H51B H 0.1022 0.8070 0.3761 0.033 Uiso 1 1 calc R
C52 C 0.0354(3) 0.4461(9) 0.2648(4) 0.025(2) Uani 1 1 d .
H52A H 0.0155 0.3940 0.2604 0.030 Uiso 1 1 calc R
H52B H 0.0371 0.4721 0.2934 0.030 Uiso 1 1 calc R
C53 C 0.1792(3) 0.8065(8) 0.3642(3) 0.025(2) Uani 1 1 d .
C54 C 0.2119(4) 0.7990(10) 0.3476(4) 0.037(3) Uani 1 1 d .
H54 H 0.2160 0.7418 0.3308 0.044 Uiso 1 1 calc R
C55 C 0.2386(4) 0.8768(12) 0.3561(5) 0.048(4) Uani 1 1 d .
H5A H 0.2620 0.8421 0.3673 0.058 Uiso 1 1 calc R
H5B H 0.2419 0.9075 0.3294 0.058 Uiso 1 1 calc R
C56 C 0.2344(6) 0.9590(17) 0.3826(10) 0.111(8) Uani 1 1 d .
H56 H 0.2536 1.0069 0.3909 0.133 Uiso 1 1 calc R
C57 C 0.2007(5) 0.9674(10) 0.3962(4) 0.044(4) Uani 1 1 d .
H57 H 0.1954 1.0285 0.4102 0.052 Uiso 1 1 calc R
C58 C 0.1748(4) 0.8901(10) 0.3902(4) 0.037(3) Uani 1 1 d .
H58 H 0.1539 0.8933 0.4036 0.044 Uiso 1 1 calc R
C59 C 0.1524(3) 0.6225(10) 0.4019(4) 0.029(3) Uani 1 1 d .
C60 C 0.1482(4) 0.5140(10) 0.3970(4) 0.035(3) Uani 1 1 d .
H60 H 0.1452 0.4836 0.3704 0.041 Uiso 1 1 calc R
C61 C 0.1484(4) 0.4541(12) 0.4313(5) 0.044(3) Uani 1 1 d .
H61 H 0.1446 0.3817 0.4284 0.052 Uiso 1 1 calc R
C62 C 0.1544(4) 0.4993(16) 0.4715(5) 0.053(4) Uani 1 1 d .
H62 H 0.1550 0.4571 0.4952 0.064 Uiso 1 1 calc R
C63 C 0.1591(6) 0.6017(19) 0.4755(5) 0.075(6) Uani 1 1 d .
H63 H 0.1629 0.6318 0.5021 0.090 Uiso 1 1 calc R
C64 C 0.1585(5) 0.6647(14) 0.4409(5) 0.058(5) Uani 1 1 d .
H64 H 0.1623 0.7370 0.4443 0.069 Uiso 1 1 calc R
C65 C 0.0684(3) 0.3007(9) 0.2148(4) 0.024(2) Uani 1 1 d .
C66 C 0.0391(4) 0.2325(10) 0.2112(4) 0.036(3) Uani 1 1 d .
H66 H 0.0238 0.2299 0.2319 0.044 Uiso 1 1 calc R
C67 C 0.0323(5) 0.1685(13) 0.1772(5) 0.058(5) Uani 1 1 d .
H67 H 0.0109 0.1264 0.1736 0.070 Uiso 1 1 calc R
C68 C 0.0553(6) 0.1640(19) 0.1487(7) 0.092(9) Uani 1 1 d .
H68 H 0.0514 0.1157 0.1267 0.110 Uiso 1 1 calc R
C69 C 0.0847(8) 0.233(2) 0.1531(8) 0.133(14) Uani 1 1 d .
H69 H 0.1000 0.2347 0.1325 0.159 Uiso 1 1 calc R
C70 C 0.0921(5) 0.2996(17) 0.1865(6) 0.073(7) Uani 1 1 d .
H70 H 0.1130 0.3433 0.1897 0.087 Uiso 1 1 calc R
C71 C 0.0922(3) 0.3033(9) 0.3023(3) 0.022(2) Uani 1 1 d .
C72 C 0.0805(4) 0.3170(11) 0.3401(4) 0.035(3) Uani 1 1 d .
H72 H 0.0633 0.3701 0.3428 0.042 Uiso 1 1 calc R
C73 C 0.0931(4) 0.2553(12) 0.3738(5) 0.045(3) Uani 1 1 d .
H73 H 0.0843 0.2650 0.3992 0.054 Uiso 1 1 calc R
C74 C 0.1186(4) 0.1796(11) 0.3701(5) 0.046(4) Uani 1 1 d .
H74 H 0.1275 0.1371 0.3931 0.055 Uiso 1 1 calc R
C75 C 0.1313(4) 0.1649(10) 0.3333(5) 0.039(3) Uani 1 1 d .
H75 H 0.1494 0.1142 0.3308 0.047 Uiso 1 1 calc R
C76 C 0.1172(3) 0.2253(8) 0.3006(4) 0.028(3) Uani 1 1 d .
H76 H 0.1251 0.2126 0.2749 0.033 Uiso 1 1 calc R
C1A C 0.2764(3) 0.3843(9) 0.5859(4) 0.023(2) Uani 1 1 d .
C2A C 0.2533(3) 0.3468(9) 0.5523(4) 0.024(2) Uani 1 1 d .
C3A C 0.2400(3) 0.4196(9) 0.5235(4) 0.030(3) Uani 1 1 d .
H3A H 0.2232 0.3988 0.5000 0.036 Uiso 1 1 calc R
C4A C 0.2505(4) 0.5257(10) 0.5276(4) 0.034(3) Uani 1 1 d .
H4A H 0.2413 0.5737 0.5067 0.041 Uiso 1 1 calc R
C5A C 0.2739(4) 0.5585(10) 0.5615(4) 0.037(3) Uani 1 1 d .
H5A1 H 0.2809 0.6291 0.5641 0.045 Uiso 1 1 calc R
C6A C 0.2874(3) 0.4880(9) 0.5924(4) 0.028(3) Uani 1 1 d .
C7A C 0.3103(3) 0.4898(9) 0.6317(4) 0.027(2) Uani 1 1 d .
C8A C 0.3307(4) 0.5655(9) 0.6564(4) 0.031(3) Uani 1 1 d .
H8A H 0.3316 0.6346 0.6468 0.037 Uiso 1 1 calc R
C9A C 0.3492(4) 0.5380(9) 0.6943(4) 0.034(3) Uani 1 1 d .
H9A H 0.3615 0.5901 0.7116 0.040 Uiso 1 1 calc R
C10A C 0.3505(4) 0.4347(9) 0.7086(4) 0.029(3) Uani 1 1 d .
H10A H 0.3643 0.4174 0.7346 0.035 Uiso 1 1 calc R
C11A C 0.3311(3) 0.3579(9) 0.6836(4) 0.028(3) Uani 1 1 d .
C12A C 0.3118(3) 0.3900(9) 0.6468(4) 0.025(2) Uani 1 1 d .
C13A C 0.2425(3) 0.2347(9) 0.5499(3) 0.022(2) Uani 1 1 d .
H13C H 0.2169 0.2294 0.5355 0.026 Uiso 1 1 calc R
H13D H 0.2429 0.2084 0.5783 0.026 Uiso 1 1 calc R
C14A C 0.3299(3) 0.2473(9) 0.6962(4) 0.029(3) Uani 1 1 d .
H14C H 0.3127 0.2203 0.7119 0.035 Uiso 1 1 calc R
C15A C 0.2524(3) 0.0247(8) 0.5284(3) 0.020(2) Uani 1 1 d U
C16A C 0.2159(3) 0.0021(10) 0.5099(4) 0.030(3) Uani 1 1 d .
H16A H 0.2016 0.0535 0.4941 0.035 Uiso 1 1 calc R
C17A C 0.2010(4) -0.0957(10) 0.5147(4) 0.034(3) Uani 1 1 d .
H17A H 0.1765 -0.1115 0.5026 0.041 Uiso 1 1 calc R
C18A C 0.2231(4) -0.1702(10) 0.5381(4) 0.038(3) Uani 1 1 d .
H18A H 0.2136 -0.2372 0.5418 0.046 Uiso 1 1 calc R
C19A C 0.2573(4) -0.1469(9) 0.5551(5) 0.039(3) Uani 1 1 d .
H19A H 0.2719 -0.1984 0.5705 0.046 Uiso 1 1 calc R
C20A C 0.2723(3) -0.0499(9) 0.5511(4) 0.028(2) Uani 1 1 d U
H20A H 0.2966 -0.0355 0.5642 0.034 Uiso 1 1 calc R
C21A C 0.2645(3) 0.1882(8) 0.4711(3) 0.019(2) Uani 1 1 d .
C22A C 0.2304(3) 0.2176(8) 0.4491(3) 0.022(2) Uani 1 1 d .
H22A H 0.2097 0.2204 0.4629 0.026 Uiso 1 1 calc R
C23A C 0.2262(3) 0.2423(9) 0.4082(4) 0.029(3) Uani 1 1 d .
H23A H 0.2028 0.2615 0.3937 0.034 Uiso 1 1 calc R
C24A C 0.2565(3) 0.2388(9) 0.3881(4) 0.027(2) Uani 1 1 d .
H24A H 0.2539 0.2573 0.3599 0.033 Uiso 1 1 calc R
C25A C 0.2897(4) 0.2094(10) 0.4082(4) 0.033(3) Uani 1 1 d .
H25A H 0.3098 0.2054 0.3935 0.039 Uiso 1 1 calc R
C26A C 0.2953(3) 0.1841(9) 0.4509(3) 0.024(2) Uani 1 1 d .
H26A H 0.3188 0.1653 0.4651 0.028 Uiso 1 1 calc R
C27A C 0.4073(3) 0.1971(10) 0.7103(4) 0.029(3) Uani 1 1 d .
C28A C 0.4377(4) 0.2192(11) 0.6912(5) 0.042(3) Uani 1 1 d .
H28A H 0.4363 0.2154 0.6622 0.050 Uiso 1 1 calc R
C29A C 0.4700(5) 0.2469(16) 0.7165(6) 0.065(5) Uani 1 1 d .
H29A H 0.4910 0.2628 0.7043 0.078 Uiso 1 1 calc R
C30A C 0.4725(5) 0.2519(17) 0.7588(6) 0.070(5) Uani 1 1 d U
H30A H 0.4950 0.2704 0.7754 0.084 Uiso 1 1 calc R
C31A C 0.4431(5) 0.2307(15) 0.7761(5) 0.059(4) Uani 1 1 d U
H31A H 0.4448 0.2368 0.8051 0.071 Uiso 1 1 calc R
C32A C 0.4100(4) 0.1997(12) 0.7527(4) 0.043(3) Uani 1 1 d .
H32A H 0.3897 0.1808 0.7657 0.052 Uiso 1 1 calc R
C33A C 0.3509(4) 0.0378(9) 0.6849(4) 0.036(3) Uani 1 1 d .
C34A C 0.3212(4) -0.0001(10) 0.6596(5) 0.041(3) Uani 1 1 d .
H34A H 0.3088 0.0438 0.6387 0.049 Uiso 1 1 calc R
C35A C 0.3081(5) -0.0986(12) 0.6627(5) 0.054(5) Uani 1 1 d .
H35A H 0.2872 -0.1224 0.6444 0.065 Uiso 1 1 calc R
C36A C 0.3255(6) -0.1605(10) 0.6925(6) 0.057(5) Uani 1 1 d .
H36A H 0.3166 -0.2285 0.6953 0.068 Uiso 1 1 calc R
C37A C 0.3564(6) -0.1269(11) 0.7193(6) 0.060(5) Uani 1 1 d .
H37A H 0.3686 -0.1719 0.7399 0.072 Uiso 1 1 calc R
C38A C 0.3691(5) -0.0258(10) 0.7155(5) 0.042(3) Uani 1 1 d .
H38A H 0.3899 -0.0011 0.7337 0.050 Uiso 1 1 calc R
C39A C 0.4735(3) -0.0391(10) 0.5511(4) 0.033(3) Uani 1 1 d U
C40A C 0.4548(4) -0.0888(11) 0.5178(5) 0.037(3) Uani 1 1 d .
C41A C 0.4507(4) -0.1958(11) 0.5227(5) 0.040(3) Uani 1 1 d .
H41A H 0.4375 -0.2347 0.5007 0.048 Uiso 1 1 calc R
C42A C 0.4652(5) -0.2461(13) 0.5586(5) 0.056(5) Uani 1 1 d .
H42A H 0.4619 -0.3186 0.5606 0.067 Uiso 1 1 calc R
C43A C 0.4843(4) -0.1936(12) 0.5917(5) 0.043(3) Uani 1 1 d .
H43A H 0.4940 -0.2290 0.6163 0.052 Uiso 1 1 calc R
C44A C 0.4890(4) -0.0878(11) 0.5880(4) 0.040(3) Uani 1 1 d U
C45A C 0.5077(4) -0.0050(12) 0.6145(5) 0.044(3) Uani 1 1 d .
C46A C 0.5284(5) 0.0038(14) 0.6530(5) 0.052(4) Uani 1 1 d .
H46A H 0.5327 -0.0553 0.6702 0.062 Uiso 1 1 calc R
C47A C 0.5427(5) 0.0965(14) 0.6666(5) 0.059(4) Uani 1 1 d U
H47A H 0.5570 0.1017 0.6932 0.071 Uiso 1 1 calc R
C48A C 0.5367(4) 0.1826(14) 0.6423(5) 0.051(4) Uani 1 1 d U
H48A H 0.5474 0.2461 0.6524 0.062 Uiso 1 1 calc R
C49A C 0.5157(4) 0.1809(12) 0.6035(4) 0.038(3) Uani 1 1 d U
C50A C 0.5009(4) 0.0809(12) 0.5908(4) 0.037(3) Uani 1 1 d .
C51A C 0.4411(3) -0.0302(11) 0.4777(4) 0.036(3) Uani 1 1 d .
H51C H 0.4436 -0.0763 0.4543 0.043 Uiso 1 1 calc R
H51D H 0.4575 0.0297 0.4761 0.043 Uiso 1 1 calc R
C52A C 0.5077(4) 0.2719(11) 0.5748(5) 0.046(3) Uani 1 1 d U
H52C H 0.5093 0.2489 0.5464 0.055 Uiso 1 1 calc R
H52D H 0.5269 0.3249 0.5825 0.055 Uiso 1 1 calc R
C53A C 0.3650(4) -0.0945(10) 0.4608(4) 0.035(3) Uani 1 1 d .
C54A C 0.3322(3) -0.0931(10) 0.4758(4) 0.033(3) Uani 1 1 d .
H54A H 0.3274 -0.0401 0.4942 0.040 Uiso 1 1 calc R
C55A C 0.3066(5) -0.1686(13) 0.4639(6) 0.058(5) Uani 1 1 d .
H55A H 0.2834 -0.1650 0.4729 0.069 Uiso 1 1 calc R
C56A C 0.3138(4) -0.2486(10) 0.4394(4) 0.039(3) Uani 1 1 d .
H56A H 0.2953 -0.2985 0.4305 0.047 Uiso 1 1 calc R
C57A C 0.3486(4) -0.2573(11) 0.4274(4) 0.044(4) Uani 1 1 d .
H57A H 0.3546 -0.3152 0.4119 0.053 Uiso 1 1 calc R
C58A C 0.3737(4) -0.1802(10) 0.4386(4) 0.033(3) Uani 1 1 d .
H58A H 0.3975 -0.1854 0.4311 0.040 Uiso 1 1 calc R
C59A C 0.3912(4) 0.0932(11) 0.4259(4) 0.036(3) Uani 1 1 d .
C60A C 0.3940(4) 0.1967(11) 0.4293(4) 0.038(3) Uani 1 1 d .
H60A H 0.3979 0.2264 0.4561 0.046 Uiso 1 1 calc R
C61A C 0.3915(5) 0.2638(13) 0.3945(5) 0.052(4) Uani 1 1 d .
H61A H 0.3934 0.3366 0.3980 0.062 Uiso 1 1 calc R
C62A C 0.3862(4) 0.2223(16) 0.3571(5) 0.058(5) Uani 1 1 d .
H62A H 0.3849 0.2647 0.3333 0.070 Uiso 1 1 calc R
C63A C 0.3827(5) 0.1150(16) 0.3533(5) 0.062(5) Uani 1 1 d .
H63A H 0.3786 0.0847 0.3266 0.075 Uiso 1 1 calc R
C64A C 0.3851(4) 0.0550(13) 0.3862(4) 0.049(4) Uani 1 1 d .
H64A H 0.3825 -0.0176 0.3823 0.058 Uiso 1 1 calc R
C65A C 0.4673(4) 0.4181(11) 0.6174(4) 0.038(3) Uani 1 1 d .
C66A C 0.4993(6) 0.4624(15) 0.6341(6) 0.069(6) Uani 1 1 d .
H66A H 0.5212 0.4451 0.6241 0.082 Uiso 1 1 calc R
C67A C 0.5001(6) 0.532(2) 0.6655(8) 0.124(13) Uani 1 1 d .
H67A H 0.5228 0.5644 0.6762 0.149 Uiso 1 1 calc R
C68A C 0.4709(6) 0.5564(17) 0.6811(10) 0.111(8) Uani 1 1 d .
H68A H 0.4724 0.6037 0.7034 0.133 Uiso 1 1 calc R
C69A C 0.4387(6) 0.514(2) 0.6654(8) 0.108(10) Uani 1 1 d .
H69A H 0.4177 0.5295 0.6775 0.129 Uiso 1 1 calc R
C70A C 0.4351(5) 0.4461(15) 0.6311(7) 0.073(7) Uani 1 1 d .
H70A H 0.4118 0.4212 0.6182 0.088 Uiso 1 1 calc R
C71A C 0.4540(4) 0.4056(11) 0.5281(5) 0.046(4) Uani 1 1 d .
C72A C 0.4291(4) 0.4895(12) 0.5276(6) 0.051(4) Uani 1 1 d .
H72A H 0.4205 0.5114 0.5519 0.061 Uiso 1 1 calc R
C73A C 0.4179(5) 0.5385(14) 0.4899(7) 0.064(5) Uani 1 1 d .
H73A H 0.4009 0.5937 0.4894 0.077 Uiso 1 1 calc R
C74A C 0.4291(4) 0.5142(14) 0.4545(6) 0.059(5) Uani 1 1 d .
H74A H 0.4210 0.5507 0.4297 0.071 Uiso 1 1 calc R
C75A C 0.4534(6) 0.4321(18) 0.4564(6) 0.075(6) Uani 1 1 d .
H75A H 0.4618 0.4101 0.4320 0.090 Uiso 1 1 calc R
C76A C 0.4658(5) 0.3810(15) 0.4931(6) 0.064(5) Uani 1 1 d .
H76A H 0.4832 0.3269 0.4933 0.077 Uiso 1 1 calc R
O1W O 0.1025(8) 0.914(2) 0.4424(10) 0.122(10) Uani 0.65 1 d P
H1WA H 0.0797 0.9226 0.4303 0.183 Uiso 0.65 1 d P
H1WB H 0.1128 0.9710 0.4504 0.183 Uiso 0.65 1 d P
O2W O 0.0506(15) 0.929(4) 0.4164(18) 0.122(10) Uani 0.35 1 d P
H2WA H 0.0742 0.9244 0.4275 0.183 Uiso 0.35 1 d P
H2WB H 0.0418 0.9706 0.3969 0.183 Uiso 0.35 1 d P
N3 N 0.4024(4) 0.5574(14) 0.3323(4) 0.061(4) Uani 1 1 d .
O13 O 0.3845(4) 0.4759(10) 0.3234(4) 0.068(4) Uani 1 1 d .
O14 O 0.4187(5) 0.5951(17) 0.3044(5) 0.114(7) Uani 1 1 d .
O15 O 0.4026(4) 0.6057(14) 0.3628(5) 0.092(5) Uani 1 1 d .
N4 N 0.1302(4) 0.191(2) 0.4850(6) 0.079(6) Uani 1 1 d .
O16 O 0.0975(3) 0.2184(17) 0.4755(4) 0.109(7) Uani 1 1 d .
O17 O 0.1383(4) 0.1021(17) 0.4710(5) 0.092(5) Uani 1 1 d .
O18 O 0.1538(4) 0.2392(15) 0.5042(5) 0.096(5) Uani 1 1 d .
O1S O 0.2025(3) 0.9634(8) 0.2353(4) 0.057(3) Uani 1 1 d .
H1S H 0.1914 0.9159 0.2210 0.085 Uiso 1 1 calc R
C1S C 0.1779(6) 1.0158(14) 0.2568(6) 0.071(6) Uani 1 1 d .
H1S1 H 0.1745 0.9758 0.2812 0.107 Uiso 1 1 calc R
H1S2 H 0.1542 1.0239 0.2388 0.107 Uiso 1 1 calc R
H1S3 H 0.1878 1.0840 0.2653 0.107 Uiso 1 1 calc R
O2S O 0.0169(4) 0.4692(12) 0.3715(5) 0.081(4) Uani 1 1 d .
H2S H 0.0238 0.4807 0.3488 0.122 Uiso 1 1 calc R
C2S C 0.0400(7) 0.519(2) 0.4025(9) 0.105(9) Uani 1 1 d .
H2S1 H 0.0425 0.5916 0.3950 0.158 Uiso 1 1 calc R
H2S2 H 0.0641 0.4856 0.4064 0.158 Uiso 1 1 calc R
H2S3 H 0.0297 0.5150 0.4281 0.158 Uiso 1 1 calc R
O3S O 0.3384(3) 0.7496(8) 0.0872(4) 0.060(3) Uani 1 1 d .
H3S H 0.3494 0.6972 0.0980 0.090 Uiso 1 1 calc R
C3S C 0.3609(4) 0.8019(13) 0.0639(7) 0.067(6) Uani 1 1 d .
H3S1 H 0.3519 0.8728 0.0589 0.100 Uiso 1 1 calc R
H3S2 H 0.3606 0.7663 0.0376 0.100 Uiso 1 1 calc R
H3S3 H 0.3860 0.8036 0.0790 0.100 Uiso 1 1 calc R
C5S C 0.0723(9) 0.869(3) 0.1258(10) 0.066(9) Uiso 0.587(16) 1 d P
H5S1 H 0.0897 0.9258 0.1335 0.098 Uiso 0.587(16) 1 calc PR
H5S2 H 0.0842 0.8148 0.1120 0.098 Uiso 0.587(16) 1 calc PR
H5S3 H 0.0643 0.8410 0.1505 0.098 Uiso 0.587(16) 1 calc PR
O5S O 0.0442(6) 0.9039(17) 0.1011(7) 0.062(6) Uiso 0.587(16) 1 d P
H5S H 0.0297 0.8550 0.0937 0.093 Uiso 0.587(16) 1 calc PR
O4S O 0.4547(6) 0.6441(17) 0.1911(7) 0.034(6) Uiso 0.413(16) 1 d P
H4S H 0.4657 0.6446 0.1706 0.052 Uiso 0.413(16) 1 calc PR
C4S C 0.4627(9) 0.552(3) 0.2132(11) 0.040(8) Uiso 0.413(16) 1 d P
H4S1 H 0.4707 0.4991 0.1951 0.060 Uiso 0.413(16) 1 calc PR
H4S2 H 0.4407 0.5273 0.2235 0.060 Uiso 0.413(16) 1 calc PR
H4S3 H 0.4823 0.5641 0.2366 0.060 Uiso 0.413(16) 1 calc PR

loop_
_atom_site_aniso_label
_atom_site_aniso_U_11
_atom_site_aniso_U_22
_atom_site_aniso_U_33
_atom_site_aniso_U_23
_atom_site_aniso_U_13
_atom_site_aniso_U_12
Nd1 0.0179(3) 0.0136(2) 0.0169(3) -0.0021(2) 0.00526(19) -0.0007(2)
Nd2 0.0210(3) 0.0175(3) 0.0210(3) -0.0029(2) 0.0097(2) -0.0020(2)
P1 0.0198(13) 0.0234(14) 0.0174(13) -0.0008(11) 0.0071(10) 0.0024(11)
P2 0.0206(13) 0.0142(12) 0.0162(12) -0.0018(10) 0.0045(10) -0.0019(10)
P3 0.0277(14) 0.0184(13) 0.0189(13) -0.0072(10) 0.0092(11) -0.0025(11)
P4 0.0193(13) 0.0180(13) 0.0260(14) -0.0007(11) 0.0052(11) -0.0019(10)
P1A 0.0184(13) 0.0181(13) 0.0217(13) -0.0006(10) 0.0089(10) -0.0021(10)
P2A 0.0327(15) 0.0177(13) 0.0193(13) -0.0013(11) 0.0111(11) -0.0009(11)
P3A 0.0295(16) 0.0292(16) 0.0299(16) -0.0074(13) 0.0137(13) -0.0001(13)
P4A 0.0275(16) 0.0318(17) 0.046(2) -0.0143(15) 0.0153(14) -0.0100(13)
O1 0.027(4) 0.017(4) 0.012(3) -0.004(3) 0.004(3) -0.005(3)
O2 0.026(4) 0.027(4) 0.016(4) 0.000(3) 0.010(3) 0.006(3)
O3 0.018(4) 0.020(4) 0.026(4) 0.001(3) 0.006(3) 0.002(3)
O4 0.020(4) 0.016(4) 0.035(4) -0.001(3) 0.008(3) 0.001(3)
O5 0.028(4) 0.022(4) 0.017(4) -0.007(3) 0.010(3) 0.001(3)
O6 0.026(4) 0.017(4) 0.033(4) -0.002(3) 0.008(3) -0.002(3)
O7 0.032(4) 0.019(4) 0.039(5) -0.005(4) 0.008(4) 0.004(3)
O8 0.028(4) 0.023(4) 0.038(5) 0.002(4) 0.009(4) -0.006(3)
O9 0.058(6) 0.027(5) 0.059(7) 0.024(5) 0.014(5) 0.016(5)
O10 0.035(4) 0.015(3) 0.014(3) 0.001(3) 0.010(3) 0.003(3)
O11 0.018(4) 0.024(4) 0.024(4) -0.003(3) 0.002(3) -0.003(3)
O12 0.037(5) 0.017(4) 0.045(5) 0.005(4) 0.003(4) 0.009(4)
O1A 0.025(4) 0.020(4) 0.028(4) -0.005(3) 0.012(3) 0.000(3)
O2A 0.027(4) 0.023(4) 0.024(4) -0.001(3) 0.014(3) 0.001(3)
O3A 0.037(5) 0.016(4) 0.024(4) -0.004(3) 0.012(3) -0.002(3)
O4A 0.035(5) 0.034(5) 0.037(5) -0.008(4) 0.010(4) 0.002(4)
O5A 0.032(4) 0.020(4) 0.031(4) -0.009(3) 0.018(4) -0.005(3)
O6A 0.017(4) 0.031(5) 0.045(5) -0.003(4) 0.011(4) -0.004(3)
O7A 0.041(5) 0.021(4) 0.032(5) 0.001(3) 0.019(4) 0.002(4)
O8A 0.044(5) 0.026(4) 0.025(4) -0.001(3) 0.010(4) -0.008(4)
O9A 0.041(5) 0.033(5) 0.047(6) 0.016(4) 0.003(4) 0.005(4)
O10A 0.030(4) 0.022(4) 0.030(4) 0.006(3) 0.004(3) -0.004(3)
O11A 0.032(5) 0.023(4) 0.049(5) -0.002(4) 0.017(4) -0.002(4)
O12A 0.069(7) 0.020(5) 0.066(7) -0.003(5) 0.014(6) -0.007(5)
N1 0.027(5) 0.015(4) 0.031(5) 0.003(4) 0.011(4) 0.005(4)
N2 0.020(4) 0.018(4) 0.031(5) 0.001(4) 0.006(4) -0.001(4)
N1A 0.022(5) 0.022(5) 0.025(5) -0.001(4) 0.002(4) -0.005(4)
N2A 0.042(6) 0.017(5) 0.028(5) -0.004(4) 0.015(4) 0.009(4)
C1 0.021(5) 0.023(5) 0.016(5) -0.015(4) 0.010(4) -0.007(4)
C2 0.015(3) 0.021(4) 0.013(3) 0.000 0.000 0.000
C3 0.015(5) 0.035(7) 0.034(6) -0.012(5) 0.007(4) -0.001(5)
C4 0.024(6) 0.044(8) 0.047(8) -0.023(6) 0.014(6) -0.010(6)
C5 0.044(7) 0.016(6) 0.052(8) -0.015(5) 0.017(6) -0.010(5)
C6 0.017(5) 0.015(5) 0.023(5) -0.004(4) 0.001(4) -0.001(4)
C7 0.019(5) 0.020(5) 0.020(5) -0.008(4) 0.009(4) -0.002(4)
C8 0.039(7) 0.018(5) 0.023(6) -0.004(4) 0.011(5) 0.007(5)
C9 0.043(7) 0.017(5) 0.030(6) 0.012(5) 0.012(5) 0.016(5)
C10 0.027(6) 0.027(6) 0.016(5) -0.008(4) 0.003(4) -0.006(5)
C11 0.015(3) 0.021(4) 0.013(3) 0.000 0.000 0.000
C12 0.013(5) 0.014(5) 0.032(6) 0.004(4) 0.011(4) 0.007(4)
C13 0.016(5) 0.017(5) 0.020(5) -0.001(4) 0.003(4) -0.002(4)
C14 0.023(5) 0.013(5) 0.021(5) 0.001(4) 0.006(4) 0.005(4)
C15 0.011(5) 0.036(7) 0.035(6) -0.007(5) 0.000(4) -0.002(4)
C16 0.027(7) 0.17(2) 0.031(8) -0.038(11) 0.008(6) -0.002(10)
C17 0.025(8) 0.32(4) 0.056(12) -0.068(19) 0.020(8) -0.035(16)
C18 0.028(8) 0.19(3) 0.069(13) -0.040(16) -0.002(8) -0.009(12)
C19 0.049(9) 0.096(15) 0.035(8) -0.023(9) 0.008(7) -0.006(9)
C20 0.041(7) 0.045(8) 0.027(6) 0.003(6) 0.017(5) 0.015(6)
C21 0.032(6) 0.025(6) 0.014(5) 0.000(4) 0.015(4) 0.003(5)
C22 0.057(9) 0.035(7) 0.029(7) -0.001(6) 0.017(6) 0.008(6)
C23 0.071(11) 0.039(8) 0.036(8) 0.016(6) 0.028(7) 0.024(8)
C24 0.073(11) 0.029(7) 0.060(9) -0.016(6) 0.044(8) -0.004(7)
C25 0.038(7) 0.030(7) 0.062(9) -0.024(6) 0.023(6) -0.010(5)
C26 0.028(6) 0.032(7) 0.052(8) 0.000(6) 0.021(6) 0.005(5)
C27 0.027(5) 0.008(4) 0.020(5) -0.001(4) 0.000(4) -0.003(4)
C28 0.030(6) 0.019(5) 0.018(5) -0.007(4) 0.001(4) 0.000(4)
C29 0.028(6) 0.023(6) 0.034(6) 0.005(5) 0.003(5) 0.003(5)
C30 0.038(7) 0.023(6) 0.023(6) 0.005(4) 0.000(5) -0.005(5)
C31 0.036(6) 0.021(5) 0.012(5) 0.003(4) 0.014(4) -0.010(5)
C32 0.027(6) 0.017(5) 0.021(5) -0.005(4) 0.006(4) -0.001(4)
C33 0.043(7) 0.014(5) 0.014(5) -0.005(4) 0.012(5) -0.011(5)
C34 0.042(7) 0.014(5) 0.040(7) 0.001(5) 0.015(6) -0.006(5)
C35 0.050(8) 0.019(6) 0.048(8) 0.005(6) 0.009(7) -0.005(6)
C36 0.062(9) 0.023(6) 0.050(8) 0.002(6) 0.027(7) -0.018(6)
C37 0.063(9) 0.027(7) 0.029(7) -0.011(5) 0.009(6) -0.024(6)
C38 0.048(8) 0.021(6) 0.024(6) 0.001(5) 0.000(5) -0.016(5)
C39 0.013(5) 0.018(5) 0.033(6) 0.004(4) 0.005(4) 0.000(4)
C40 0.021(5) 0.016(5) 0.048(7) 0.002(5) 0.009(5) 0.003(4)
C41 0.026(6) 0.024(6) 0.059(9) -0.009(6) 0.017(6) -0.006(5)
C42 0.049(8) 0.022(6) 0.044(8) 0.000(6) 0.017(6) -0.004(6)
C43 0.028(6) 0.017(6) 0.070(10) 0.015(6) 0.011(6) 0.006(5)
C44 0.013(5) 0.030(6) 0.039(7) 0.005(5) 0.011(5) 0.005(4)
C45 0.020(5) 0.028(6) 0.046(7) 0.014(6) 0.007(5) -0.001(5)
C46 0.031(7) 0.036(7) 0.041(8) 0.010(6) 0.002(6) -0.002(5)
C47 0.022(6) 0.057(9) 0.037(7) 0.011(7) -0.004(5) 0.002(6)
C48 0.029(6) 0.032(7) 0.032(6) -0.008(5) 0.005(5) 0.000(5)
C49 0.017(5) 0.029(6) 0.024(5) -0.002(5) 0.000(4) 0.001(4)
C50 0.018(5) 0.035(7) 0.027(6) 0.004(5) 0.001(4) 0.003(5)
C51 0.023(6) 0.026(6) 0.037(7) -0.012(5) 0.015(5) -0.003(5)
C52 0.018(5) 0.020(5) 0.035(6) -0.007(5) 0.002(4) -0.001(4)
C53 0.034(6) 0.018(5) 0.019(5) 0.005(4) -0.011(4) 0.004(4)
C54 0.042(7) 0.021(6) 0.048(8) -0.013(6) 0.013(6) -0.002(5)
C55 0.049(9) 0.046(9) 0.054(9) -0.016(7) 0.021(7) -0.008(7)
C56 0.066(9) 0.062(9) 0.22(2) -0.067(12) 0.064(12) -0.038(8)
C57 0.080(11) 0.021(6) 0.029(7) -0.019(5) 0.003(7) -0.001(6)
C58 0.042(7) 0.031(7) 0.037(7) 0.004(6) 0.006(6) 0.003(6)
C59 0.021(5) 0.043(7) 0.021(6) 0.008(5) -0.001(4) -0.002(5)
C60 0.037(7) 0.030(6) 0.039(7) 0.017(6) 0.015(6) 0.003(5)
C61 0.034(7) 0.045(8) 0.053(9) 0.015(7) 0.011(6) 0.005(6)
C62 0.038(8) 0.082(13) 0.041(9) 0.022(8) 0.012(7) 0.001(8)
C63 0.098(16) 0.106(17) 0.026(8) 0.008(9) 0.019(9) -0.031(13)
C64 0.096(14) 0.052(10) 0.031(8) -0.015(7) 0.027(8) -0.029(9)
C65 0.026(6) 0.019(5) 0.029(6) -0.009(4) 0.005(5) -0.007(4)
C66 0.044(8) 0.030(7) 0.033(7) -0.009(5) 0.003(6) -0.006(6)
C67 0.058(10) 0.057(10) 0.067(11) -0.038(9) 0.032(9) -0.030(8)
C68 0.073(13) 0.117(19) 0.092(16) -0.077(15) 0.037(12) -0.049(13)
C69 0.14(2) 0.18(3) 0.108(19) -0.10(2) 0.100(18) -0.10(2)
C70 0.055(10) 0.110(16) 0.063(11) -0.052(11) 0.042(9) -0.049(11)
C71 0.012(5) 0.025(5) 0.027(6) -0.007(4) -0.001(4) -0.005(4)
C72 0.033(7) 0.035(7) 0.038(7) 0.005(6) 0.009(5) 0.013(6)
C73 0.052(9) 0.049(9) 0.033(7) 0.006(6) 0.003(6) -0.004(7)
C74 0.058(9) 0.035(8) 0.039(8) 0.012(6) -0.007(7) 0.001(7)
C75 0.039(7) 0.022(6) 0.056(9) 0.005(6) 0.004(6) -0.003(5)
C76 0.027(6) 0.010(5) 0.045(7) 0.000(5) 0.001(5) -0.003(4)
C1A 0.024(5) 0.019(5) 0.029(6) -0.001(4) 0.012(4) -0.003(4)
C2A 0.021(5) 0.023(6) 0.029(6) 0.003(5) 0.007(4) 0.002(4)
C3A 0.033(6) 0.029(6) 0.033(6) 0.001(5) 0.016(5) 0.013(5)
C4A 0.037(7) 0.022(6) 0.045(8) -0.001(5) 0.013(6) 0.009(5)
C5A 0.059(9) 0.017(6) 0.037(7) 0.006(5) 0.012(6) 0.019(6)
C6A 0.033(6) 0.017(5) 0.037(7) -0.004(5) 0.018(5) 0.007(5)
C7A 0.032(6) 0.022(6) 0.027(6) -0.011(5) 0.009(5) 0.000(5)
C8A 0.046(7) 0.014(5) 0.034(6) -0.014(5) 0.008(5) -0.006(5)
C9A 0.046(8) 0.019(6) 0.036(7) -0.007(5) 0.010(6) -0.006(5)
C10A 0.040(7) 0.026(6) 0.024(6) 0.001(5) 0.010(5) 0.006(5)
C11A 0.030(6) 0.018(5) 0.041(7) -0.006(5) 0.016(5) 0.003(5)
C12A 0.031(6) 0.020(5) 0.027(6) -0.008(4) 0.012(5) 0.001(5)
C13A 0.015(5) 0.026(6) 0.027(6) 0.002(5) 0.009(4) -0.003(4)
C14A 0.031(6) 0.029(6) 0.032(6) -0.001(5) 0.019(5) 0.006(5)
C15A 0.023(5) 0.013(5) 0.026(5) -0.001(4) 0.012(4) -0.004(4)
C16A 0.034(6) 0.033(7) 0.024(6) -0.003(5) 0.010(5) -0.008(5)
C17A 0.033(7) 0.036(7) 0.035(7) -0.007(6) 0.014(5) -0.016(6)
C18A 0.060(9) 0.022(6) 0.037(7) -0.011(5) 0.023(6) -0.018(6)
C19A 0.042(8) 0.013(5) 0.064(9) 0.020(6) 0.019(7) 0.005(5)
C20A 0.036(6) 0.019(5) 0.035(6) -0.006(5) 0.020(5) -0.003(5)
C21A 0.030(6) 0.014(5) 0.017(5) -0.002(4) 0.012(4) -0.007(4)
C22A 0.019(5) 0.019(5) 0.028(6) -0.004(4) 0.008(4) -0.008(4)
C23A 0.020(5) 0.028(6) 0.037(7) -0.002(5) 0.002(5) -0.009(5)
C24A 0.030(6) 0.030(6) 0.021(5) 0.008(5) 0.005(5) -0.005(5)
C25A 0.035(7) 0.027(6) 0.034(7) -0.017(5) 0.001(5) -0.010(5)
C26A 0.024(5) 0.023(5) 0.024(6) -0.002(4) 0.004(4) -0.005(4)
C27A 0.025(6) 0.029(6) 0.035(7) 0.000(5) 0.009(5) 0.011(5)
C28A 0.046(8) 0.040(8) 0.041(8) -0.001(6) 0.011(6) -0.006(6)
C29A 0.059(11) 0.072(13) 0.061(11) 0.001(10) 0.000(9) -0.015(10)
C30A 0.051(9) 0.082(14) 0.069(12) 0.014(10) -0.016(8) 0.023(10)
C31A 0.067(10) 0.076(12) 0.029(8) 0.002(8) -0.011(7) 0.013(9)
C32A 0.046(8) 0.052(9) 0.031(7) 0.003(6) 0.003(6) 0.001(7)
C33A 0.057(8) 0.018(6) 0.040(7) -0.007(5) 0.028(7) -0.003(6)
C34A 0.056(9) 0.027(7) 0.046(8) -0.005(6) 0.030(7) -0.007(6)
C35A 0.080(12) 0.036(8) 0.055(10) -0.017(7) 0.038(9) -0.024(8)
C36A 0.096(14) 0.013(6) 0.076(12) -0.003(7) 0.059(11) -0.005(7)
C37A 0.109(15) 0.019(7) 0.066(11) 0.014(7) 0.054(11) 0.021(8)
C38A 0.064(10) 0.021(6) 0.047(8) 0.009(6) 0.028(7) 0.010(6)
C39A 0.029(6) 0.030(6) 0.044(7) -0.015(5) 0.015(5) 0.004(5)
C40A 0.027(6) 0.035(7) 0.050(8) -0.006(6) 0.008(6) 0.014(5)
C41A 0.041(8) 0.033(7) 0.049(8) -0.007(6) 0.013(6) 0.007(6)
C42A 0.076(12) 0.042(9) 0.058(10) 0.001(8) 0.040(9) 0.020(8)
C43A 0.046(8) 0.042(8) 0.042(8) 0.008(7) 0.012(7) 0.010(7)
C44A 0.043(8) 0.040(8) 0.041(7) -0.001(6) 0.018(6) 0.005(6)
C45A 0.040(8) 0.050(9) 0.043(8) 0.006(7) 0.013(6) 0.020(7)
C46A 0.055(10) 0.054(10) 0.046(9) -0.001(8) 0.003(7) 0.005(8)
C47A 0.061(11) 0.063(10) 0.046(9) -0.011(7) -0.009(8) 0.022(9)
C48A 0.033(7) 0.060(9) 0.058(10) -0.016(7) -0.003(7) -0.006(7)
C49A 0.032(7) 0.048(8) 0.035(7) -0.012(6) 0.006(5) 0.000(6)
C50A 0.031(7) 0.051(8) 0.029(7) -0.011(6) 0.006(5) 0.002(6)
C51A 0.020(6) 0.046(8) 0.044(8) -0.014(6) 0.011(5) 0.004(5)
C52A 0.029(7) 0.035(7) 0.076(11) -0.017(6) 0.014(7) 0.001(6)
C53A 0.047(8) 0.025(6) 0.039(7) -0.012(5) 0.022(6) -0.009(6)
C54A 0.026(6) 0.039(7) 0.040(7) -0.019(6) 0.022(5) -0.010(5)
C55A 0.053(10) 0.049(9) 0.078(12) -0.026(9) 0.031(9) -0.025(8)
C56A 0.045(8) 0.031(7) 0.041(7) -0.021(6) 0.001(6) -0.016(6)
C57A 0.059(9) 0.027(7) 0.043(8) -0.022(6) -0.004(7) -0.003(6)
C58A 0.039(7) 0.032(7) 0.029(6) -0.013(5) 0.005(5) 0.000(5)
C59A 0.035(7) 0.041(7) 0.036(7) -0.006(6) 0.017(6) 0.000(6)
C60A 0.055(9) 0.044(8) 0.020(6) -0.001(5) 0.018(6) 0.006(7)
C61A 0.060(10) 0.050(9) 0.054(10) 0.018(8) 0.034(8) 0.015(8)
C62A 0.046(9) 0.080(13) 0.049(10) 0.031(9) 0.011(7) 0.008(9)
C63A 0.073(12) 0.083(14) 0.031(8) -0.012(9) 0.009(8) -0.004(10)
C64A 0.059(10) 0.052(9) 0.032(7) -0.004(7) 0.000(7) -0.006(8)
C65A 0.039(7) 0.034(7) 0.042(8) -0.011(6) 0.012(6) -0.010(6)
C66A 0.075(12) 0.068(12) 0.068(12) -0.034(10) 0.030(10) -0.033(10)
C67A 0.078(15) 0.17(3) 0.14(2) -0.12(2) 0.046(15) -0.077(17)
C68A 0.066(9) 0.062(9) 0.22(2) -0.067(12) 0.064(12) -0.038(8)
C69A 0.072(14) 0.13(2) 0.13(2) -0.098(19) 0.036(14) -0.037(14)
C70A 0.045(9) 0.076(13) 0.102(15) -0.066(12) 0.027(10) -0.020(9)
C71A 0.049(9) 0.032(7) 0.059(10) -0.010(7) 0.017(7) -0.007(6)
C72A 0.045(9) 0.042(8) 0.066(11) -0.003(8) 0.014(8) -0.016(7)
C73A 0.054(10) 0.044(10) 0.093(15) 0.004(10) 0.003(10) -0.006(8)
C74A 0.042(9) 0.063(11) 0.077(12) 0.036(10) 0.026(8) -0.004(8)
C75A 0.095(15) 0.090(16) 0.044(10) 0.014(10) 0.027(10) 0.009(13)
C76A 0.072(12) 0.061(11) 0.064(12) 0.025(9) 0.021(10) 0.017(10)
O1W 0.13(2) 0.089(16) 0.16(2) -0.070(17) 0.089(19) -0.001(15)
O2W 0.13(2) 0.089(16) 0.16(2) -0.070(17) 0.089(19) -0.001(15)
N3 0.044(8) 0.103(13) 0.036(7) -0.019(8) 0.007(6) -0.027(8)
O13 0.067(8) 0.060(8) 0.083(9) 0.002(7) 0.024(7) 0.017(7)
O14 0.107(13) 0.155(18) 0.085(12) -0.003(12) 0.033(10) -0.053(13)
O15 0.083(11) 0.124(14) 0.065(9) -0.013(9) -0.004(8) 0.017(10)
N4 0.038(9) 0.131(18) 0.070(12) 0.046(12) 0.017(8) 0.002(11)
O16 0.039(7) 0.22(2) 0.065(9) 0.039(11) -0.002(6) 0.037(10)
O17 0.074(10) 0.134(16) 0.066(10) 0.025(10) 0.000(8) -0.012(11)
O18 0.052(9) 0.132(15) 0.100(12) 0.034(11) 0.004(8) -0.007(9)
O1S 0.049(6) 0.022(5) 0.106(10) -0.004(6) 0.035(7) -0.006(4)
C1S 0.107(16) 0.046(10) 0.073(13) -0.010(9) 0.050(12) 0.018(10)
O2S 0.089(10) 0.085(11) 0.075(10) 0.007(8) 0.029(8) 0.039(9)
C2S 0.071(15) 0.10(2) 0.14(3) -0.046(18) 0.021(16) -0.034(14)
O3S 0.067(8) 0.032(6) 0.092(9) 0.009(6) 0.043(7) 0.016(5)
C3S 0.022(7) 0.059(10) 0.123(16) 0.049(11) 0.023(8) 0.033(7)

loop_
_atom_type_symbol
_atom_type_description
_atom_type_scat_dispersion_real
_atom_type_scat_dispersion_imag
_atom_type_scat_source
C C 0.0033 0.0016 'International Tables Vol C Tables 4.2.6.8 and 6.1.1.4'
H H 0.0000 0.0000 'International Tables Vol C Tables 4.2.6.8 and 6.1.1.4'
N N 0.0061 0.0033 'International Tables Vol C Tables 4.2.6.8 and 6.1.1.4'
O O 0.0106 0.0060 'International Tables Vol C Tables 4.2.6.8 and 6.1.1.4'
P P 0.1023 0.0942 'International Tables Vol C Tables 4.2.6.8 and 6.1.1.4'
Nd Nd -0.1943 3.0179 'International Tables Vol C Tables 4.2.6.8 and 6.1.1.4'

loop_
_geom_angle_atom_site_label_1
_geom_angle_atom_site_label_2
_geom_angle_atom_site_label_3
_geom_angle
O6 Nd1 O2 93.4(3)
O6 Nd1 O3 155.3(3)
O2 Nd1 O3 93.7(3)
O6 Nd1 O5 92.3(3)
O2 Nd1 O5 155.1(3)
O3 Nd1 O5 91.1(3)
O6 Nd1 O11 78.0(3)
O2 Nd1 O11 76.8(3)
O3 Nd1 O11 80.7(2)
O5 Nd1 O11 128.0(3)
O6 Nd1 O10 80.3(3)
O2 Nd1 O10 127.3(2)
O3 Nd1 O10 76.5(3)
O5 Nd1 O10 77.5(2)
O11 Nd1 O10 50.6(2)
O6 Nd1 O7 76.9(3)
O2 Nd1 O7 73.9(3)
O3 Nd1 O7 127.8(3)
O5 Nd1 O7 83.9(3)
O11 Nd1 O7 139.8(3)
O10 Nd1 O7 149.8(3)
O6 Nd1 O8 127.0(3)
O2 Nd1 O8 78.8(3)
O3 Nd1 O8 77.7(3)
O5 Nd1 O8 78.4(3)
O11 Nd1 O8 146.0(3)
O10 Nd1 O8 144.0(3)
O7 Nd1 O8 50.4(3)
O6 Nd1 N2 79.7(3)
O2 Nd1 N2 101.7(3)
O3 Nd1 N2 75.6(3)
O5 Nd1 N2 103.1(3)
O11 Nd1 N2 25.2(3)
O10 Nd1 N2 25.6(2)
O7 Nd1 N2 155.9(3)
O8 Nd1 N2 153.3(3)
O6 Nd1 N1 101.8(3)
O2 Nd1 N1 73.3(3)
O3 Nd1 N1 102.9(3)
O5 Nd1 N1 81.9(3)
O11 Nd1 N1 150.0(3)
O10 Nd1 N1 159.3(2)
O7 Nd1 N1 25.0(3)
O8 Nd1 N1 25.5(3)
N2 Nd1 N1 174.8(3)
O3A Nd2 O6A 93.9(3)
O3A Nd2 O5A 155.2(3)
O6A Nd2 O5A 93.5(3)
O3A Nd2 O2A 90.7(3)
O6A Nd2 O2A 158.1(3)
O5A Nd2 O2A 91.2(3)
O3A Nd2 O7A 76.0(3)
O6A Nd2 O7A 79.5(3)
O5A Nd2 O7A 128.7(3)
O2A Nd2 O7A 80.9(3)
O3A Nd2 O8A 126.8(3)
O6A Nd2 O8A 82.1(3)
O5A Nd2 O8A 77.7(3)
O2A Nd2 O8A 78.1(3)
O7A Nd2 O8A 51.0(3)
O3A Nd2 O10A 81.1(3)
O6A Nd2 O10A 124.5(3)
O5A Nd2 O10A 75.3(3)
O2A Nd2 O10A 77.3(3)
O7A Nd2 O10A 148.0(3)
O8A Nd2 O10A 142.7(3)
O3A Nd2 O11A 75.2(3)
O6A Nd2 O11A 74.6(3)
O5A Nd2 O11A 84.0(3)
O2A Nd2 O11A 127.2(3)
O7A Nd2 O11A 139.4(3)
O8A Nd2 O11A 149.3(3)
O10A Nd2 O11A 50.5(3)
O3A Nd2 N1A 101.2(3)
O6A Nd2 N1A 80.8(3)
O5A Nd2 N1A 103.4(3)
O2A Nd2 N1A 77.3(3)
O7A Nd2 N1A 25.4(3)
O8A Nd2 N1A 25.6(3)
O10A Nd2 N1A 154.5(3)
O11A Nd2 N1A 154.8(3)
O3A Nd2 N2A 75.8(3)
O6A Nd2 N2A 99.8(3)
O5A Nd2 N2A 79.7(3)
O2A Nd2 N2A 102.1(3)
O7A Nd2 N2A 151.7(3)
O8A Nd2 N2A 157.4(3)
O10A Nd2 N2A 25.3(3)
O11A Nd2 N2A 25.3(3)
N1A Nd2 N2A 176.9(3)
O2 P1 C15 111.3(5)
O2 P1 C14 111.0(5)
C15 P1 C14 109.1(5)
O2 P1 C21 112.6(5)
C15 P1 C21 107.6(6)
C14 P1 C21 105.0(5)
O3 P2 C13 113.5(5)
O3 P2 C27 110.7(5)
C13 P2 C27 108.5(5)
O3 P2 C33 111.4(5)
C13 P2 C33 103.6(5)
C27 P2 C33 108.9(5)
O5 P3 C53 111.5(5)
O5 P3 C59 111.1(6)
C53 P3 C59 109.7(5)
O5 P3 C51 113.4(5)
C53 P3 C51 106.8(5)
C59 P3 C51 103.9(6)
O6 P4 C71 113.1(5)
O6 P4 C65 110.8(5)
C71 P4 C65 106.5(5)
O6 P4 C52 111.2(5)
C71 P4 C52 108.5(5)
C65 P4 C52 106.4(5)
O2A P1A C21A 112.4(5)
O2A P1A C15A 109.4(5)
C21A P1A C15A 108.9(5)
O2A P1A C13A 113.7(5)
C21A P1A C13A 107.9(5)
C15A P1A C13A 104.1(5)
O3A P2A C27A 112.4(5)
O3A P2A C33A 110.5(5)
C27A P2A C33A 110.9(7)
O3A P2A C14A 110.9(5)
C27A P2A C14A 107.5(6)
C33A P2A C14A 104.3(6)
O5A P3A C51A 112.2(6)
O5A P3A C59A 111.0(6)
C51A P3A C59A 103.9(6)
O5A P3A C53A 112.8(5)
C51A P3A C53A 108.2(7)
C59A P3A C53A 108.2(7)
O6A P4A C65A 111.6(6)
O6A P4A C52A 112.9(6)
C65A P4A C52A 108.3(7)
O6A P4A C71A 110.0(6)
C65A P4A C71A 107.7(7)
C52A P4A C71A 106.1(8)
C1 O1 C12 105.6(8)
P1 O2 Nd1 164.2(5)
P2 O3 Nd1 171.4(5)
C39 O4 C50 105.8(9)
P3 O5 Nd1 175.6(5)
P4 O6 Nd1 159.8(5)
N1 O7 Nd1 97.3(6)
N1 O8 Nd1 95.8(6)
N2 O10 Nd1 95.4(6)
N2 O11 Nd1 97.4(6)
C12A O1A C1A 105.9(9)
P1A O2A Nd2 171.1(5)
P2A O3A Nd2 161.8(5)
C50A O4A C39A 101.7(11)
P3A O5A Nd2 178.3(5)
P4A O6A Nd2 161.3(6)
N1A O8A Nd2 96.4(6)
N1A O7A Nd2 97.1(6)
N2A O10A Nd2 95.8(6)
N2A O11A Nd2 95.6(7)
O9 N1 O7 122.5(11)
O9 N1 O8 121.3(10)
O7 N1 O8 116.1(9)
O9 N1 Nd1 174.1(8)
O7 N1 Nd1 57.8(5)
O8 N1 Nd1 58.7(5)
O12 N2 O11 121.5(10)
O12 N2 O10 122.4(10)
O11 N2 O10 116.0(9)
O12 N2 Nd1 174.2(7)
O11 N2 Nd1 57.4(5)
O10 N2 Nd1 59.0(5)
O9A N1A O7A 121.5(10)
O9A N1A O8A 123.2(10)
O7A N1A O8A 115.3(9)
O9A N1A Nd2 175.6(8)
O7A N1A Nd2 57.5(5)
O8A N1A Nd2 58.0(5)
O12A N2A O11A 121.8(11)
O12A N2A O10A 120.4(11)
O11A N2A O10A 117.8(9)
O12A N2A Nd2 177.2(8)
O11A N2A Nd2 59.1(6)
O10A N2A Nd2 58.9(5)
O1 C1 C6 113.2(9)
O1 C1 C2 124.7(10)
C6 C1 C2 122.1(9)
C3 C2 C1 115.2(10)
C3 C2 C14 126.9(10)
C1 C2 C14 117.9(9)
C2 C3 C4 123.2(12)
C2 C3 H3 118.4
C4 C3 H3 118.4
C5 C4 C3 122.0(12)
C5 C4 H4 119.0
C3 C4 H4 119.0
C4 C5 C6 117.4(12)
C4 C5 H5 121.3
C6 C5 H5 121.3
C1 C6 C5 119.9(11)
C1 C6 C7 104.5(9)
C5 C6 C7 135.6(11)
C8 C7 C12 118.8(10)
C8 C7 C6 135.6(10)
C12 C7 C6 105.5(9)
C9 C8 C7 118.2(11)
C9 C8 H8 120.9
C7 C8 H8 120.9
C8 C9 C10 122.0(11)
C8 C9 H9 119.0
C10 C9 H9 119.0
C9 C10 C11 121.5(10)
C9 C10 H10 119.3
C11 C10 H10 119.3
C12 C11 C10 115.3(10)
C12 C11 C13 121.1(9)
C10 C11 C13 123.6(9)
C11 C12 O1 124.4(9)
C11 C12 C7 124.3(10)
O1 C12 C7 111.0(9)
C11 C13 P2 116.0(7)
C11 C13 H13A 108.3
P2 C13 H13A 108.3
C11 C13 H13B 108.3
P2 C13 H13B 108.3
H13A C13 H13B 107.4
C2 C14 P1 112.6(7)
C2 C14 H14A 109.1
P1 C14 H14A 109.1
C2 C14 H14B 109.1
P1 C14 H14B 109.1
H14A C14 H14B 107.8
C16 C15 C20 119.3(12)
C16 C15 P1 119.9(10)
C20 C15 P1 120.9(9)
C15 C16 C17 119.7(14)
C15 C16 H16 120.1
C17 C16 H16 120.1
C18 C17 C16 122.4(16)
C18 C17 H17 118.8
C16 C17 H17 118.8
C17 C18 C19 120.2(16)
C17 C18 H18 119.9
C19 C18 H18 119.9
C18 C19 C20 117.6(14)
C18 C19 H19 121.2
C20 C19 H19 121.2
C15 C20 C19 120.7(12)
C15 C20 H20 119.6
C19 C20 H20 119.6
C22 C21 C26 120.9(12)
C22 C21 P1 122.7(10)
C26 C21 P1 116.4(9)
C21 C22 C23 119.5(15)
C21 C22 H22 120.2
C23 C22 H22 120.2
C24 C23 C22 120.4(15)
C24 C23 H23 119.8
C22 C23 H23 119.8
C23 C24 C25 120.1(14)
C23 C24 H24 119.9
C25 C24 H24 119.9
C26 C25 C24 120.2(14)
C26 C25 H25 119.9
C24 C25 H25 119.9
C21 C26 C25 118.8(14)
C21 C26 H26 120.6
C25 C26 H26 120.6
C32 C27 C28 119.8(10)
C32 C27 P2 120.0(8)
C28 C27 P2 120.1(8)
C29 C28 C27 118.9(10)
C29 C28 H28 120.6
C27 C28 H28 120.6
C28 C29 C30 119.4(11)
C28 C29 H29 120.3
C30 C29 H29 120.3
C29 C30 C31 120.7(10)
C29 C30 H30 119.6
C31 C30 H30 119.6
C32 C31 C30 118.7(10)
C32 C31 H31 120.7
C30 C31 H31 120.7
C31 C32 C27 122.5(11)
C31 C32 H32 118.7
C27 C32 H32 118.7
C38 C33 C34 121.2(10)
C38 C33 P2 121.7(9)
C34 C33 P2 116.9(9)
C33 C34 C35 118.2(12)
C33 C34 H34 120.9
C35 C34 H34 120.9
C36 C35 C34 118.9(13)
C36 C35 H35 120.5
C34 C35 H35 120.5
C35 C36 C37 121.9(12)
C35 C36 H36 119.0
C37 C36 H36 119.0
C38 C37 C36 119.7(13)
C38 C37 H37 120.1
C36 C37 H37 120.1
C37 C38 C33 120.0(13)
C37 C38 H38 120.0
C33 C38 H38 120.0
C40 C39 O4 123.7(10)
C40 C39 C44 125.6(11)
O4 C39 C44 110.7(10)
C39 C40 C41 116.8(12)
C39 C40 C51 120.0(10)
C41 C40 C51 123.0(12)
C42 C41 C40 119.4(13)
C42 C41 H41 120.3
C40 C41 H41 120.3
C41 C42 C43 123.3(12)
C41 C42 H42 118.4
C43 C42 H42 118.4
C42 C43 C44 117.7(13)
C42 C43 H43 121.1
C44 C43 H43 121.1
C39 C44 C43 117.1(12)
C39 C44 C45 107.6(10)
C43 C44 C45 135.1(12)
C46 C45 C50 116.8(12)
C46 C45 C44 138.6(12)
C50 C45 C44 104.5(11)
C45 C46 C47 119.8(12)
C45 C46 H46 120.1
C47 C46 H46 120.1
C46 C47 C48 120.9(12)
C46 C47 H47 119.6
C48 C47 H47 119.6
C49 C48 C47 121.5(12)
C49 C48 H48 119.2
C47 C48 H48 119.2
C50 C49 C48 115.0(11)
C50 C49 C52 120.2(10)
C48 C49 C52 124.8(11)
C49 C50 O4 123.0(10)
C49 C50 C45 125.7(11)
O4 C50 C45 111.3(11)
C40 C51 P3 114.3(8)
C40 C51 H51A 108.7
P3 C51 H51A 108.7
C40 C51 H51B 108.7
P3 C51 H51B 108.7
H51A C51 H51B 107.6
C49 C52 P4 112.6(8)
C49 C52 H52A 109.1
P4 C52 H52A 109.1
C49 C52 H52B 109.1
P4 C52 H52B 109.1
H52A C52 H52B 107.8
C58 C53 C54 118.5(11)
C58 C53 P3 122.5(10)
C54 C53 P3 118.5(9)
C55 C54 C53 119.5(12)
C55 C54 H54 120.3
C53 C54 H54 120.3
C56 C55 C54 121.6(14)
C56 C55 H5A 106.9
C54 C55 H5A 106.9
C56 C55 H5B 106.9
C54 C55 H5B 106.9
H5A C55 H5B 106.7
C57 C56 C55 117.0(16)
C57 C56 H56 121.5
C55 C56 H56 121.5
C58 C57 C56 122.2(13)
C58 C57 H57 118.9
C56 C57 H57 118.9
C57 C58 C53 120.3(13)
C57 C58 H58 119.9
C53 C58 H58 119.9
C64 C59 C60 119.7(13)
C64 C59 P3 121.9(12)
C60 C59 P3 118.4(10)
C61 C60 C59 118.8(14)
C61 C60 H60 120.6
C59 C60 H60 120.6
C60 C61 C62 120.6(15)
C60 C61 H61 119.7
C62 C61 H61 119.7
C63 C62 C61 119.5(15)
C63 C62 H62 120.2
C61 C62 H62 120.2
C62 C63 C64 120.9(17)
C62 C63 H63 119.5
C64 C63 H63 119.5
C59 C64 C63 120.3(16)
C59 C64 H64 119.8
C63 C64 H64 119.8
C70 C65 C66 120.5(12)
C70 C65 P4 118.8(10)
C66 C65 P4 120.5(9)
C67 C66 C65 119.2(13)
C67 C66 H66 120.4
C65 C66 H66 120.4
C68 C67 C66 121.9(15)
C68 C67 H67 119.0
C66 C67 H67 119.0
C67 C68 C69 117.5(16)
C67 C68 H68 121.2
C69 C68 H68 121.2
C70 C69 C68 122.1(17)
C70 C69 H69 119.0
C68 C69 H69 119.0
C65 C70 C69 118.4(15)
C65 C70 H70 120.8
C69 C70 H70 120.8
C76 C71 C72 115.9(11)
C76 C71 P4 120.6(9)
C72 C71 P4 123.3(9)
C73 C72 C71 121.9(12)
C73 C72 H72 119.0
C71 C72 H72 119.0
C74 C73 C72 119.0(14)
C74 C73 H73 120.5
C72 C73 H73 120.5
C73 C74 C75 120.7(13)
C73 C74 H74 119.7
C75 C74 H74 119.7
C76 C75 C74 118.1(13)
C76 C75 H75 120.9
C74 C75 H75 120.9
C75 C76 C71 124.3(13)
C75 C76 H76 117.9
C71 C76 H76 117.9
C2A C1A O1A 123.6(10)
C2A C1A C6A 126.0(11)
O1A C1A C6A 110.4(10)
C3A C2A C1A 114.9(11)
C3A C2A C13A 124.3(11)
C1A C2A C13A 120.7(10)
C2A C3A C4A 122.1(13)
C2A C3A H3A 118.9
C4A C3A H3A 118.9
C5A C4A C3A 120.4(12)
C5A C4A H4A 119.8
C3A C4A H4A 119.8
C4A C5A C6A 119.9(12)
C4A C5A H5A1 120.1
C6A C5A H5A1 120.1
C5A C6A C1A 116.7(12)
C5A C6A C7A 137.7(12)
C1A C6A C7A 105.6(10)
C12A C7A C8A 117.0(11)
C12A C7A C6A 107.1(10)
C8A C7A C6A 135.9(12)
C9A C8A C7A 119.1(12)
C9A C8A H8A 120.4
C7A C8A H8A 120.4
C8A C9A C10A 122.2(12)
C8A C9A H9A 118.9
C10A C9A H9A 118.9
C11A C10A C9A 119.1(12)
C11A C10A H10A 120.5
C9A C10A H10A 120.5
C12A C11A C10A 116.4(11)
C12A C11A C14A 120.2(11)
C10A C11A C14A 123.4(12)
C11A C12A O1A 123.0(11)
C11A C12A C7A 126.0(11)
O1A C12A C7A 111.0(10)
C2A C13A P1A 115.2(7)
C2A C13A H13C 108.5
P1A C13A H13C 108.5
C2A C13A H13D 108.5
P1A C13A H13D 108.5
H13C C13A H13D 107.5
C11A C14A P2A 112.8(8)
C11A C14A H14C 123.6
P2A C14A H14C 123.6
C20A C15A C16A 118.9(10)
C20A C15A P1A 120.8(9)
C16A C15A P1A 120.2(9)
C17A C16A C15A 120.2(12)
C17A C16A H16A 119.9
C15A C16A H16A 119.9
C16A C17A C18A 118.3(12)
C16A C17A H17A 120.8
C18A C17A H17A 120.8
C19A C18A C17A 120.2(11)
C19A C18A H18A 119.9
C17A C18A H18A 119.9
C18A C19A C20A 122.2(13)
C18A C19A H19A 118.9
C20A C19A H19A 118.9
C15A C20A C19A 120.2(12)
C15A C20A H20A 119.9
C19A C20A H20A 119.9
C22A C21A C26A 119.5(10)
C22A C21A P1A 123.1(8)
C26A C21A P1A 117.3(9)
C23A C22A C21A 121.6(10)
C23A C22A H22A 119.2
C21A C22A H22A 119.2
C22A C23A C24A 119.0(11)
C22A C23A H23A 120.5
C24A C23A H23A 120.5
C25A C24A C23A 120.9(11)
C25A C24A H24A 119.5
C23A C24A H24A 119.5
C24A C25A C26A 121.8(12)
C24A C25A H25A 119.1
C26A C25A H25A 119.1
C21A C26A C25A 117.1(11)
C21A C26A H26A 121.5
C25A C26A H26A 121.5
C32A C27A C28A 120.9(13)
C32A C27A P2A 121.3(10)
C28A C27A P2A 117.7(10)
C29A C28A C27A 117.4(15)
C29A C28A H28A 121.3
C27A C28A H28A 121.3
C30A C29A C28A 121.7(18)
C30A C29A H29A 119.1
C28A C29A H29A 119.1
C31A C30A C29A 119.7(18)
C31A C30A H30A 120.2
C29A C30A H30A 120.2
C30A C31A C32A 121.7(16)
C30A C31A H31A 119.1
C32A C31A H31A 119.1
C27A C32A C31A 118.5(14)
C27A C32A H32A 120.8
C31A C32A H32A 120.8
C34A C33A C38A 118.7(13)
C34A C33A P2A 119.0(11)
C38A C33A P2A 122.3(12)
C33A C34A C35A 123.3(16)
C33A C34A H34A 118.3
C35A C34A H34A 118.3
C36A C35A C34A 118.2(17)
C36A C35A H35A 120.9
C34A C35A H35A 120.9
C35A C36A C37A 121.6(14)
C35A C36A H36A 119.2
C37A C36A H36A 119.2
C36A C37A C38A 119.0(16)
C36A C37A H37A 120.5
C38A C37A H37A 120.5
C33A C38A C37A 119.2(17)
C33A C38A H38A 120.4
C37A C38A H38A 120.4
C40A C39A C44A 124.6(13)
C40A C39A O4A 123.3(13)
C44A C39A O4A 112.1(12)
C39A C40A C41A 115.0(14)
C39A C40A C51A 121.0(13)
C41A C40A C51A 124.0(13)
C42A C41A C40A 122.0(15)
C42A C41A H41A 119.0
C40A C41A H41A 119.0
C43A C42A C41A 121.6(16)
C43A C42A H42A 119.2
C41A C42A H42A 119.2
C42A C43A C44A 118.2(15)
C42A C43A H43A 120.9
C44A C43A H43A 120.9
C43A C44A C39A 118.6(14)
C43A C44A C45A 135.7(15)
C39A C44A C45A 105.7(12)
C50A C45A C46A 119.0(16)
C50A C45A C44A 103.3(13)
C46A C45A C44A 137.7(15)
C47A C46A C45A 120.5(17)
C47A C46A H46A 119.8
C45A C46A H46A 119.8
C46A C47A C48A 120.5(16)
C46A C47A H47A 119.7
C48A C47A H47A 119.7
C47A C48A C49A 122.8(16)
C47A C48A H48A 118.6
C49A C48A H48A 118.6
C48A C49A C50A 114.4(14)
C48A C49A C52A 126.2(14)
C50A C49A C52A 119.5(12)
C45A C50A O4A 117.2(13)
C45A C50A C49A 122.9(13)
O4A C50A C49A 119.8(13)
C40A C51A P3A 116.2(9)
C40A C51A H51C 108.2
P3A C51A H51C 108.2
C40A C51A H51D 108.2
P3A C51A H51D 108.2
H51C C51A H51D 107.4
C49A C52A P4A 114.5(10)
C49A C52A H52C 108.6
P4A C52A H52C 108.6
C49A C52A H52D 108.6
P4A C52A H52D 108.6
H52C C52A H52D 107.6
C54A C53A C58A 119.2(12)
C54A C53A P3A 118.2(9)
C58A C53A P3A 122.6(10)
C55A C54A C53A 119.6(12)
C55A C54A H54A 120.2
C53A C54A H54A 120.2
C56A C55A C54A 121.1(14)
C56A C55A H55A 119.5
C54A C55A H55A 119.4
C55A C56A C57A 120.0(12)
C55A C56A H56A 120.0
C57A C56A H56A 120.0
C58A C57A C56A 118.3(12)
C58A C57A H57A 120.8
C56A C57A H57A 120.8
C57A C58A C53A 121.1(13)
C57A C58A H58A 119.4
C53A C58A H58A 119.4
C60A C59A C64A 115.7(14)
C60A C59A P3A 119.7(11)
C64A C59A P3A 124.6(12)
C59A C60A C61A 122.9(14)
C59A C60A H60A 118.5
C61A C60A H60A 118.5
C62A C61A C60A 118.5(16)
C62A C61A H61A 120.7
C60A C61A H61A 120.7
C61A C62A C63A 118.9(15)
C61A C62A H62A 120.6
C63A C62A H62A 120.6
C64A C63A C62A 121.1(16)
C64A C63A H63A 119.4
C62A C63A H63A 119.4
C63A C64A C59A 122.9(17)
C63A C64A H64A 118.6
C59A C64A H64A 118.6
C66A C65A C70A 119.9(14)
C66A C65A P4A 122.8(12)
C70A C65A P4A 117.1(11)
C65A C66A C67A 120.1(18)
C65A C66A H66A 119.9
C67A C66A H66A 119.9
C68A C67A C66A 122(2)
C68A C67A H67A 118.9
C66A C67A H67A 118.9
C67A C68A C69A 119(2)
C67A C68A H68A 120.3
C69A C68A H68A 120.3
C68A C69A C70A 122(2)
C68A C69A H69A 119.1
C70A C69A H69A 119.1
C65A C70A C69A 116.2(16)
C65A C70A H70A 121.9
C69A C70A H70A 121.9
C76A C71A C72A 118.2(17)
C76A C71A P4A 124.1(13)
C72A C71A P4A 117.3(12)
C73A C72A C71A 117.2(17)
C73A C72A H72A 121.4
C71A C72A H72A 121.4
C74A C73A C72A 125.4(18)
C74A C73A H73A 117.3
C72A C73A H73A 117.3
C73A C74A C75A 115.5(17)
C73A C74A H74A 122.2
C75A C74A H74A 122.2
C74A C75A C76A 121.6(18)
C74A C75A H75A 119.2
C76A C75A H75A 119.2
C71A C76A C75A 122.1(18)
C71A C76A H76A 119.0
C75A C76A H76A 119.0
H1WA O1W H1WB 112(3)
H1WB O1W H2WA 112(3)
H1WA O2W H2WB 126(6)
H2WA O2W H2WB 125(6)
O15 N3 O13 124.9(17)
O15 N3 O14 118.1(19)
O13 N3 O14 116.6(15)
O18 N4 O16 126(3)
O18 N4 O17 118.4(19)
O16 N4 O17 116(2)
C1S O1S H1S 109.5
O1S C1S H1S1 109.5
O1S C1S H1S2 109.5
H1S1 C1S H1S2 109.5
O1S C1S H1S3 109.5
H1S1 C1S H1S3 109.5
H1S2 C1S H1S3 109.5
C2S O2S H2S 109.5
O2S C2S H2S1 109.5
O2S C2S H2S2 109.5
H2S1 C2S H2S2 109.5
O2S C2S H2S3 109.5
H2S1 C2S H2S3 109.5
H2S2 C2S H2S3 109.5
C3S O3S H3S 109.5
O3S C3S H3S1 109.5
O3S C3S H3S2 109.5
H3S1 C3S H3S2 109.5
O3S C3S H3S3 109.5
H3S1 C3S H3S3 109.5
H3S2 C3S H3S3 109.5
O5S C5S H5S1 109.5
O5S C5S H5S2 109.5
H5S1 C5S H5S2 109.5
O5S C5S H5S3 109.5
H5S1 C5S H5S3 109.5
H5S2 C5S H5S3 109.5
C5S O5S H5S 109.5
C4S O4S H4S 109.5
O4S C4S H4S1 109.5
O4S C4S H4S2 109.5
H4S1 C4S H4S2 109.5
O4S C4S H4S3 109.5
H4S1 C4S H4S3 109.5
H4S2 C4S H4S3 109.5

loop_
_geom_bond_atom_site_label_1
_geom_bond_atom_site_label_2
_geom_bond_distance
Nd1 O6 2.358(8)
Nd1 O2 2.363(7)
Nd1 O3 2.374(7)
Nd1 O5 2.382(7)
Nd1 O11 2.488(8)
Nd1 O10 2.520(7)
Nd1 O7 2.525(8)
Nd1 O8 2.543(8)
Nd1 N2 2.928(9)
Nd1 N1 2.961(9)
Nd2 O3A 2.331(7)
Nd2 O6A 2.361(8)
Nd2 O5A 2.363(7)
Nd2 O2A 2.381(8)
Nd2 O7A 2.502(8)
Nd2 O8A 2.512(9)
Nd2 O10A 2.546(8)
Nd2 O11A 2.551(9)
Nd2 N1A 2.944(10)
Nd2 N2A 2.959(10)
P1 O2 1.506(7)
P1 C15 1.805(11)
P1 C14 1.808(10)
P1 C21 1.810(12)
P2 O3 1.507(8)
P2 C13 1.797(10)
P2 C27 1.798(11)
P2 C33 1.810(11)
P3 O5 1.488(7)
P3 C53 1.782(12)
P3 C59 1.799(12)
P3 C51 1.814(12)
P4 O6 1.502(8)
P4 C71 1.783(12)
P4 C65 1.802(11)
P4 C52 1.812(11)
P1A O2A 1.514(8)
P1A C21A 1.780(11)
P1A C15A 1.802(10)
P1A C13A 1.808(11)
P2A O3A 1.505(8)
P2A C27A 1.779(13)
P2A C33A 1.810(13)
P2A C14A 1.811(11)
P3A O5A 1.495(8)
P3A C51A 1.770(12)
P3A C59A 1.789(15)
P3A C53A 1.809(13)
P4A O6A 1.515(8)
P4A C65A 1.787(14)
P4A C52A 1.798(14)
P4A C71A 1.810(17)
O1 C1 1.366(12)
O1 C12 1.388(13)
O4 C39 1.380(13)
O4 C50 1.386(14)
O7 N1 1.260(12)
O8 N1 1.283(12)
O9 N1 1.204(12)
O10 N2 1.270(12)
O11 N2 1.255(12)
O12 N2 1.214(12)
O1A C12A 1.382(14)
O1A C1A 1.390(14)
O4A C50A 1.382(16)
O4A C39A 1.417(16)
O8A N1A 1.282(12)
O7A N1A 1.270(12)
O9A N1A 1.209(13)
O10A N2A 1.271(13)
O11A N2A 1.271(13)
O12A N2A 1.239(14)
C1 C6 1.393(15)
C1 C2 1.422(14)
C2 C3 1.355(15)
C2 C14 1.522(14)
C3 C4 1.389(19)
C3 H3 0.9500
C4 C5 1.35(2)
C4 H4 0.9500
C5 C6 1.408(15)
C5 H5 0.9500
C6 C7 1.467(14)
C7 C8 1.380(16)
C7 C12 1.408(14)
C8 C9 1.377(18)
C8 H8 0.9500
C9 C10 1.388(16)
C9 H9 0.9500
C10 C11 1.399(15)
C10 H10 0.9500
C11 C12 1.370(15)
C11 C13 1.514(14)
C13 H13A 0.9900
C13 H13B 0.9900
C14 H14A 0.9900
C14 H14B 0.9900
C15 C16 1.361(17)
C15 C20 1.393(17)
C16 C17 1.37(2)
C16 H16 0.9500
C17 C18 1.33(3)
C17 H17 0.9500
C18 C19 1.40(2)
C18 H18 0.9500
C19 C20 1.40(2)
C19 H19 0.9500
C20 H20 0.9500
C21 C22 1.367(18)
C21 C26 1.379(18)
C22 C23 1.41(2)
C22 H22 0.9500
C23 C24 1.34(2)
C23 H23 0.9500
C24 C25 1.40(2)
C24 H24 0.9500
C25 C26 1.393(19)
C25 H25 0.9500
C26 H26 0.9500
C27 C32 1.382(15)
C27 C28 1.426(15)
C28 C29 1.393(16)
C28 H28 0.9500
C29 C30 1.394(17)
C29 H29 0.9500
C30 C31 1.432(17)
C30 H30 0.9500
C31 C32 1.333(14)
C31 H31 0.9500
C32 H32 0.9500
C33 C38 1.381(17)
C33 C34 1.407(17)
C34 C35 1.418(16)
C34 H34 0.9500
C35 C36 1.38(2)
C35 H35 0.9500
C36 C37 1.38(2)
C36 H36 0.9500
C37 C38 1.375(16)
C37 H37 0.9500
C38 H38 0.9500
C39 C40 1.352(17)
C39 C44 1.391(16)
C40 C41 1.412(16)
C40 C51 1.508(18)
C41 C42 1.38(2)
C41 H41 0.9500
C42 C43 1.38(2)
C42 H42 0.9500
C43 C44 1.420(16)
C43 H43 0.9500
C44 C45 1.429(18)
C45 C46 1.378(19)
C45 C50 1.415(16)
C46 C47 1.39(2)
C46 H46 0.9500
C47 C48 1.399(19)
C47 H47 0.9500
C48 C49 1.396(16)
C48 H48 0.9500
C49 C50 1.379(17)
C49 C52 1.478(16)
C51 H51A 0.9900
C51 H51B 0.9900
C52 H52A 0.9900
C52 H52B 0.9900
C53 C58 1.404(17)
C53 C54 1.408(18)
C54 C55 1.406(19)
C54 H54 0.9500
C55 C56 1.40(2)
C55 H5A 0.9900
C55 H5B 0.9900
C56 C57 1.39(2)
C56 H56 0.9500
C57 C58 1.38(2)
C57 H57 0.9500
C58 H58 0.9500
C59 C64 1.379(18)
C59 C60 1.419(19)
C60 C61 1.367(18)
C60 H60 0.9500
C61 C62 1.43(2)
C61 H61 0.9500
C62 C63 1.34(3)
C62 H62 0.9500
C63 C64 1.40(2)
C63 H63 0.9500
C64 H64 0.9500
C65 C70 1.377(17)
C65 C66 1.389(17)
C66 C67 1.382(19)
C66 H66 0.9500
C67 C68 1.36(2)
C67 H67 0.9500
C68 C69 1.40(3)
C68 H68 0.9500
C69 C70 1.39(2)
C69 H69 0.9500
C70 H70 0.9500
C71 C76 1.374(15)
C71 C72 1.393(17)
C72 C73 1.386(19)
C72 H72 0.9500
C73 C74 1.38(2)
C73 H73 0.9500
C74 C75 1.38(2)
C74 H74 0.9500
C75 C76 1.365(18)
C75 H75 0.9500
C76 H76 0.9500
C1A C2A 1.373(16)
C1A C6A 1.408(16)
C2A C3A 1.371(16)
C2A C13A 1.503(15)
C3A C4A 1.428(18)
C3A H3A 0.9500
C4A C5A 1.36(2)
C4A H4A 0.9500
C5A C6A 1.398(17)
C5A H5A1 0.9500
C6A C7A 1.427(18)
C7A C12A 1.382(17)
C7A C8A 1.411(16)
C8A C9A 1.370(19)
C8A H8A 0.9500
C9A C10A 1.414(17)
C9A H9A 0.9500
C10A C11A 1.411(17)
C10A H10A 0.9500
C11A C12A 1.368(18)
C11A C14A 1.492(17)
C13A H13C 0.9900
C13A H13D 0.9900
C14A H14C 0.9500
C15A C20A 1.363(17)
C15A C16A 1.417(16)
C16A C17A 1.400(17)
C16A H16A 0.9500
C17A C18A 1.41(2)
C17A H17A 0.9500
C18A C19A 1.33(2)
C18A H18A 0.9500
C19A C20A 1.387(16)
C19A H19A 0.9500
C20A H20A 0.9500
C21A C22A 1.403(16)
C21A C26A 1.408(15)
C22A C23A 1.367(16)
C22A H22A 0.9500
C23A C24A 1.389(16)
C23A H23A 0.9500
C24A C25A 1.351(17)
C24A H24A 0.9500
C25A C26A 1.423(17)
C25A H25A 0.9500
C26A H26A 0.9500
C27A C32A 1.386(18)
C27A C28A 1.400(18)
C28A C29A 1.39(2)
C28A H28A 0.9500
C29A C30A 1.38(3)
C29A H29A 0.9500
C30A C31A 1.33(3)
C30A H30A 0.9500
C31A C32A 1.40(2)
C31A H31A 0.9500
C32A H32A 0.9500
C33A C34A 1.36(2)
C33A C38A 1.39(2)
C34A C35A 1.372(19)
C34A H34A 0.9500
C35A C36A 1.35(3)
C35A H35A 0.9500
C36A C37A 1.39(3)
C36A H36A 0.9500
C37A C38A 1.40(2)
C37A H37A 0.9500
C38A H38A 0.9500
C39A C40A 1.361(19)
C39A C44A 1.40(2)
C40A C41A 1.41(2)
C40A C51A 1.53(2)
C41A C42A 1.38(2)
C41A H41A 0.9500
C42A C43A 1.38(2)
C42A H42A 0.9500
C43A C44A 1.39(2)
C43A H43A 0.9500
C44A C45A 1.48(2)
C45A C50A 1.36(2)
C45A C46A 1.38(2)
C46A C47A 1.36(2)
C46A H46A 0.9500
C47A C48A 1.37(2)
C47A H47A 0.9500
C48A C49A 1.38(2)
C48A H48A 0.9500
C49A C50A 1.44(2)
C49A C52A 1.51(2)
C51A H51C 0.9900
C51A H51D 0.9900
C52A H52C 0.9900
C52A H52D 0.9900
C53A C54A 1.379(16)
C53A C58A 1.392(16)
C54A C55A 1.375(18)
C54A H54A 0.9500
C55A C56A 1.36(2)
C55A H55A 0.9500
C56A C57A 1.41(2)
C56A H56A 0.9500
C57A C58A 1.372(18)
C57A H57A 0.9500
C58A H58A 0.9500
C59A C60A 1.35(2)
C59A C64A 1.382(19)
C60A C61A 1.429(19)
C60A H60A 0.9500
C61A C62A 1.33(2)
C61A H61A 0.9500
C62A C63A 1.40(3)
C62A H62A 0.9500
C63A C64A 1.32(2)
C63A H63A 0.9500
C64A H64A 0.9500
C65A C66A 1.35(2)
C65A C70A 1.39(2)
C66A C67A 1.37(2)
C66A H66A 0.9500
C67A C68A 1.31(3)
C67A H67A 0.9500
C68A C69A 1.34(3)
C68A H68A 0.9500
C69A C70A 1.42(2)
C69A H69A 0.9500
C70A H70A 0.9500
C71A C76A 1.33(2)
C71A C72A 1.42(2)
C72A C73A 1.40(3)
C72A H72A 0.9500
C73A C74A 1.33(3)
C73A H73A 0.9500
C74A C75A 1.39(3)
C74A H74A 0.9500
C75A C76A 1.39(2)
C75A H75A 0.9500
C76A H76A 0.9500
O1W H1WA 0.88(3)
O1W H1WB 0.85(3)
O1W H2WA 1.09(3)
O2W H1WA 1.10(6)
O2W H2WA 0.89(6)
O2W H2WB 0.86(7)
N3 O15 1.183(19)
N3 O13 1.254(19)
N3 O14 1.27(2)
N4 O18 1.17(2)
N4 O16 1.25(2)
N4 O17 1.29(3)
O1S C1S 1.412(18)
O1S H1S 0.8400
C1S H1S1 0.9800
C1S H1S2 0.9800
C1S H1S3 0.9800
O2S C2S 1.38(3)
O2S H2S 0.8400
C2S H2S1 0.9800
C2S H2S2 0.9800
C2S H2S3 0.9800
O3S C3S 1.391(18)
O3S H3S 0.8400
C3S H3S1 0.9800
C3S H3S2 0.9800
C3S H3S3 0.9800
C5S O5S 1.29(4)
C5S H5S1 0.9800
C5S H5S2 0.9800
C5S H5S3 0.9800
O5S H5S 0.8400
O4S C4S 1.41(4)
O4S H4S 0.8400
C4S H4S1 0.9800
C4S H4S2 0.9800
C4S H4S3 0.9800

loop_
_geom_torsion_atom_site_label_1
_geom_torsion_atom_site_label_2
_geom_torsion_atom_site_label_3
_geom_torsion_atom_site_label_4
_geom_torsion
C15 P1 O2 Nd1 -93.2(18)
C14 P1 O2 Nd1 145.1(17)
C21 P1 O2 Nd1 27.7(19)
O6 Nd1 O2 P1 106.1(18)
O3 Nd1 O2 P1 -97.6(18)
O5 Nd1 O2 P1 3(2)
O11 Nd1 O2 P1 -177.1(18)
O10 Nd1 O2 P1 -173.4(17)
O7 Nd1 O2 P1 30.8(18)
O8 Nd1 O2 P1 -20.9(18)
N2 Nd1 O2 P1 -173.7(18)
N1 Nd1 O2 P1 4.8(17)
C71 P4 O6 Nd1 12.6(16)
C65 P4 O6 Nd1 -106.9(14)
C52 P4 O6 Nd1 135.0(14)
O2 Nd1 O6 P4 120.6(14)
O3 Nd1 O6 P4 14.0(19)
O5 Nd1 O6 P4 -83.6(14)
O11 Nd1 O6 P4 44.8(14)
O10 Nd1 O6 P4 -6.7(14)
O7 Nd1 O6 P4 -166.8(15)
O8 Nd1 O6 P4 -160.9(13)
N2 Nd1 O6 P4 19.2(14)
N1 Nd1 O6 P4 -165.8(14)
O6 Nd1 O7 N1 177.7(7)
O2 Nd1 O7 N1 -84.8(6)
O3 Nd1 O7 N1 -2.7(7)
O5 Nd1 O7 N1 83.9(6)
O11 Nd1 O7 N1 -129.7(6)
O10 Nd1 O7 N1 135.7(6)
O8 Nd1 O7 N1 3.9(6)
N2 Nd1 O7 N1 -167.6(6)
O6 Nd1 O8 N1 -11.3(7)
O2 Nd1 O8 N1 74.5(6)
O3 Nd1 O8 N1 170.9(6)
O5 Nd1 O8 N1 -95.4(6)
O11 Nd1 O8 N1 119.3(6)
O10 Nd1 O8 N1 -144.2(6)
O7 Nd1 O8 N1 -3.8(6)
N2 Nd1 O8 N1 168.4(6)
O6 Nd1 O10 N2 86.4(6)
O2 Nd1 O10 N2 -0.5(7)
O3 Nd1 O10 N2 -84.8(6)
O5 Nd1 O10 N2 -179.0(6)
O11 Nd1 O10 N2 4.1(5)
O7 Nd1 O10 N2 127.7(6)
O8 Nd1 O10 N2 -130.0(6)
N1 Nd1 O10 N2 -175.6(7)
O6 Nd1 O11 N2 -91.5(6)
O2 Nd1 O11 N2 172.1(6)
O3 Nd1 O11 N2 76.0(6)
O5 Nd1 O11 N2 -8.0(7)
O10 Nd1 O11 N2 -4.2(5)
O7 Nd1 O11 N2 -143.8(6)
O8 Nd1 O11 N2 126.8(6)
N1 Nd1 O11 N2 175.6(6)
C27A P2A O3A Nd2 87.2(17)
C33A P2A O3A Nd2 -37.2(18)
C14A P2A O3A Nd2 -152.4(16)
O6A Nd2 O3A P2A -97.3(17)
O5A Nd2 O3A P2A 10(2)
O2A Nd2 O3A P2A 104.2(17)
O7A Nd2 O3A P2A -175.4(17)
O8A Nd2 O3A P2A 179.7(14)
O10A Nd2 O3A P2A 27.1(17)
O11A Nd2 O3A P2A -24.3(16)
N1A Nd2 O3A P2A -178.8(15)
N2A Nd2 O3A P2A 1.9(16)
C65A P4A O6A Nd2 91.4(18)
C52A P4A O6A Nd2 -146.4(16)
C71A P4A O6A Nd2 -28.1(19)
O3A Nd2 O6A P4A -109.6(17)
O5A Nd2 O6A P4A 94.1(17)
O2A Nd2 O6A P4A -8(2)
O7A Nd2 O6A P4A -34.5(17)
O8A Nd2 O6A P4A 17.1(17)
O10A Nd2 O6A P4A 168.6(16)
O11A Nd2 O6A P4A 177.0(18)
N1A Nd2 O6A P4A -8.8(17)
N2A Nd2 O6A P4A 174.2(17)
O3A Nd2 O8A N1A 3.5(8)
O6A Nd2 O8A N1A -85.3(6)
O5A Nd2 O8A N1A 179.3(7)
O2A Nd2 O8A N1A 85.4(6)
O7A Nd2 O8A N1A -2.5(6)
O10A Nd2 O8A N1A 135.0(6)
O11A Nd2 O8A N1A -125.9(7)
N2A Nd2 O8A N1A 178.3(7)
O3A Nd2 O7A N1A -172.6(7)
O6A Nd2 O7A N1A 90.7(6)
O5A Nd2 O7A N1A 4.7(8)
O2A Nd2 O7A N1A -79.5(6)
O8A Nd2 O7A N1A 2.5(6)
O10A Nd2 O7A N1A -127.0(6)
O11A Nd2 O7A N1A 141.6(6)
N2A Nd2 O7A N1A -178.1(6)
O3A Nd2 O10A N2A -75.5(6)
O6A Nd2 O10A N2A 13.0(7)
O5A Nd2 O10A N2A 97.0(6)
O2A Nd2 O10A N2A -168.3(6)
O7A Nd2 O10A N2A -120.1(7)
O8A Nd2 O10A N2A 141.9(6)
O11A Nd2 O10A N2A 2.6(6)
N1A Nd2 O10A N2A -172.8(6)
O3A Nd2 O11A N2A 88.0(6)
O6A Nd2 O11A N2A -173.7(7)
O5A Nd2 O11A N2A -78.4(6)
O2A Nd2 O11A N2A 8.5(7)
O7A Nd2 O11A N2A 134.1(6)
O8A Nd2 O11A N2A -131.9(6)
O10A Nd2 O11A N2A -2.6(6)
N1A Nd2 O11A N2A 172.7(6)
Nd1 O7 N1 O9 173.0(10)
Nd1 O7 N1 O8 -6.6(10)
Nd1 O8 N1 O9 -173.1(10)
Nd1 O8 N1 O7 6.5(9)
O6 Nd1 N1 O7 -2.3(7)
O2 Nd1 N1 O7 87.7(6)
O3 Nd1 N1 O7 177.8(6)
O5 Nd1 N1 O7 -93.0(6)
O11 Nd1 N1 O7 84.1(8)
O10 Nd1 N1 O7 -96.3(9)
O8 Nd1 N1 O7 -173.1(10)
O6 Nd1 N1 O8 170.8(6)
O2 Nd1 N1 O8 -99.2(6)
O3 Nd1 N1 O8 -9.2(6)
O5 Nd1 N1 O8 80.1(6)
O11 Nd1 N1 O8 -102.8(7)
O10 Nd1 N1 O8 76.7(10)
O7 Nd1 N1 O8 173.1(10)
Nd1 O11 N2 O12 -173.2(9)
Nd1 O11 N2 O10 7.1(9)
Nd1 O10 N2 O12 173.3(9)
Nd1 O10 N2 O11 -7.0(9)
O6 Nd1 N2 O11 83.5(6)
O2 Nd1 N2 O11 -7.9(6)
O3 Nd1 N2 O11 -98.7(6)
O5 Nd1 N2 O11 173.5(6)
O10 Nd1 N2 O11 172.6(10)
O7 Nd1 N2 O11 68.9(9)
O8 Nd1 N2 O11 -96.3(8)
O6 Nd1 N2 O10 -89.0(6)
O2 Nd1 N2 O10 179.6(6)
O3 Nd1 N2 O10 88.7(6)
O5 Nd1 N2 O10 1.0(6)
O11 Nd1 N2 O10 -172.6(10)
O7 Nd1 N2 O10 -103.6(8)
O8 Nd1 N2 O10 91.2(8)
Nd2 O7A N1A O9A 175.0(9)
Nd2 O7A N1A O8A -4.2(9)
Nd2 O8A N1A O9A -175.0(9)
Nd2 O8A N1A O7A 4.2(9)
O3A Nd2 N1A O7A 7.4(7)
O6A Nd2 N1A O7A -84.8(6)
O5A Nd2 N1A O7A -176.2(6)
O2A Nd2 N1A O7A 95.6(6)
O8A Nd2 N1A O7A -175.5(10)
O10A Nd2 N1A O7A 100.0(8)
O11A Nd2 N1A O7A -71.6(9)
O3A Nd2 N1A O8A -177.1(6)
O6A Nd2 N1A O8A 90.7(6)
O5A Nd2 N1A O8A -0.7(7)
O2A Nd2 N1A O8A -88.9(6)
O7A Nd2 N1A O8A 175.5(10)
O10A Nd2 N1A O8A -84.4(9)
O11A Nd2 N1A O8A 104.0(8)
Nd2 O11A N2A O12A -176.8(10)
Nd2 O11A N2A O10A 4.5(10)
Nd2 O10A N2A O12A 176.8(9)
Nd2 O10A N2A O11A -4.6(10)
O3A Nd2 N2A O11A -85.4(6)
O6A Nd2 N2A O11A 6.2(7)
O5A Nd2 N2A O11A 97.9(6)
O2A Nd2 N2A O11A -173.1(6)
O7A Nd2 N2A O11A -79.8(9)
O8A Nd2 N2A O11A 98.9(9)
O10A Nd2 N2A O11A 175.3(10)
O3A Nd2 N2A O10A 99.3(6)
O6A Nd2 N2A O10A -169.2(6)
O5A Nd2 N2A O10A -77.4(6)
O2A Nd2 N2A O10A 11.6(6)
O7A Nd2 N2A O10A 104.9(8)
O8A Nd2 N2A O10A -76.4(10)
O11A Nd2 N2A O10A -175.3(10)
C12 O1 C1 C6 -1.3(11)
C12 O1 C1 C2 -178.1(9)
O1 C1 C2 C3 179.2(9)
C6 C1 C2 C3 2.6(15)
O1 C1 C2 C14 -0.7(15)
C6 C1 C2 C14 -177.2(9)
C1 C2 C3 C4 0.7(16)
C14 C2 C3 C4 -179.5(10)
C2 C3 C4 C5 -4.4(19)
C3 C4 C5 C6 4.5(19)
O1 C1 C6 C5 -179.3(10)
C2 C1 C6 C5 -2.4(16)
O1 C1 C6 C7 -0.3(11)
C2 C1 C6 C7 176.6(9)
C4 C5 C6 C1 -1.2(17)
C4 C5 C6 C7 -179.9(12)
C1 C6 C7 C8 -177.7(12)
C5 C6 C7 C8 1(2)
C1 C6 C7 C12 1.7(11)
C5 C6 C7 C12 -179.5(13)
C12 C7 C8 C9 -1.6(16)
C6 C7 C8 C9 177.8(11)
C7 C8 C9 C10 0.5(17)
C8 C9 C10 C11 -0.2(18)
C9 C10 C11 C12 0.9(16)
C9 C10 C11 C13 -176.8(10)
C10 C11 C12 O1 -175.8(9)
C13 C11 C12 O1 1.9(15)
C10 C11 C12 C7 -2.0(15)
C13 C11 C12 C7 175.7(9)
C1 O1 C12 C11 176.9(9)
C1 O1 C12 C7 2.4(10)
C8 C7 C12 C11 2.4(16)
C6 C7 C12 C11 -177.1(9)
C8 C7 C12 O1 176.9(9)
C6 C7 C12 O1 -2.6(11)
C12 C11 C13 P2 90.0(11)
C10 C11 C13 P2 -92.5(11)
O3 P2 C13 C11 -57.4(9)
C27 P2 C13 C11 66.1(9)
C33 P2 C13 C11 -178.3(8)
C3 C2 C14 P1 92.3(12)
C1 C2 C14 P1 -87.9(10)
O2 P1 C14 C2 47.8(9)
C15 P1 C14 C2 -75.2(9)
C21 P1 C14 C2 169.7(8)
O2 P1 C15 C16 26.3(17)
C14 P1 C15 C16 149.2(15)
C21 P1 C15 C16 -97.5(16)
O2 P1 C15 C20 -155.0(10)
C14 P1 C15 C20 -32.2(13)
C21 P1 C15 C20 81.2(12)
C20 C15 C16 C17 0(3)
P1 C15 C16 C17 179(2)
C15 C16 C17 C18 2(5)
C16 C17 C18 C19 -3(5)
C17 C18 C19 C20 2(4)
C16 C15 C20 C19 0(2)
P1 C15 C20 C19 -179.2(13)
C18 C19 C20 C15 -1(3)
O2 P1 C21 C22 -125.8(9)
C15 P1 C21 C22 -2.8(11)
C14 P1 C21 C22 113.3(10)
O2 P1 C21 C26 54.1(10)
C15 P1 C21 C26 177.1(9)
C14 P1 C21 C26 -66.8(9)
C26 C21 C22 C23 1.6(18)
P1 C21 C22 C23 -178.6(9)
C21 C22 C23 C24 0.1(19)
C22 C23 C24 C25 -1(2)
C23 C24 C25 C26 0(2)
C22 C21 C26 C25 -2.3(17)
P1 C21 C26 C25 177.8(9)
C24 C25 C26 C21 1.5(19)
O3 P2 C27 C32 -19.0(10)
C13 P2 C27 C32 -144.1(8)
C33 P2 C27 C32 103.8(9)
O3 P2 C27 C28 164.8(8)
C13 P2 C27 C28 39.6(9)
C33 P2 C27 C28 -72.5(9)
C32 C27 C28 C29 1.1(15)
P2 C27 C28 C29 177.4(8)
C27 C28 C29 C30 -0.2(17)
C28 C29 C30 C31 -0.2(18)
C29 C30 C31 C32 -0.3(17)
C30 C31 C32 C27 1.4(16)
C28 C27 C32 C31 -1.8(16)
P2 C27 C32 C31 -178.1(9)
O3 P2 C33 C38 169.4(9)
C13 P2 C33 C38 -68.3(10)
C27 P2 C33 C38 47.0(11)
O3 P2 C33 C34 -15.3(10)
C13 P2 C33 C34 107.0(9)
C27 P2 C33 C34 -137.7(9)
C38 C33 C34 C35 -2.5(18)
P2 C33 C34 C35 -177.8(10)
C33 C34 C35 C36 1.7(19)
C34 C35 C36 C37 -1(2)
C35 C36 C37 C38 1(2)
C36 C37 C38 C33 -1(2)
C34 C33 C38 C37 2.4(18)
P2 C33 C38 C37 177.5(10)
C50 O4 C39 C40 177.7(10)
C50 O4 C39 C44 -2.0(11)
O4 C39 C40 C41 -179.1(10)
C44 C39 C40 C41 0.5(17)
O4 C39 C40 C51 -3.2(17)
C44 C39 C40 C51 176.4(10)
C39 C40 C41 C42 -1.8(17)
C51 C40 C41 C42 -177.5(11)
C40 C41 C42 C43 3(2)
C41 C42 C43 C44 -2(2)
C40 C39 C44 C43 0.1(17)
O4 C39 C44 C43 179.8(9)
C40 C39 C44 C45 -177.0(11)
O4 C39 C44 C45 2.7(12)
C42 C43 C44 C39 0.5(17)
C42 C43 C44 C45 176.6(13)
C39 C44 C45 C46 177.6(15)
C43 C44 C45 C46 1(3)
C39 C44 C45 C50 -2.2(13)
C43 C44 C45 C50 -178.6(13)
C50 C45 C46 C47 2.8(19)
C44 C45 C46 C47 -177.0(14)
C45 C46 C47 C48 -5(2)
C46 C47 C48 C49 5(2)
C47 C48 C49 C50 -1.4(17)
C47 C48 C49 C52 178.4(11)
C48 C49 C50 O4 178.0(10)
C52 C49 C50 O4 -1.8(17)
C48 C49 C50 C45 -1.3(18)
C52 C49 C50 C45 179.0(11)
C39 O4 C50 C49 -178.8(10)
C39 O4 C50 C45 0.5(12)
C46 C45 C50 C49 0.5(19)
C44 C45 C50 C49 -179.6(11)
C46 C45 C50 O4 -178.8(11)
C44 C45 C50 O4 1.1(13)
C39 C40 C51 P3 91.3(12)
C41 C40 C51 P3 -93.0(12)
O5 P3 C51 C40 -48.1(10)
C53 P3 C51 C40 75.1(9)
C59 P3 C51 C40 -168.9(9)
C50 C49 C52 P4 -85.9(12)
C48 C49 C52 P4 94.3(12)
O6 P4 C52 C49 41.6(10)
C71 P4 C52 C49 166.6(8)
C65 P4 C52 C49 -79.2(9)
O5 P3 C53 C58 164.3(9)
C59 P3 C53 C58 -72.2(11)
C51 P3 C53 C58 39.9(11)
O5 P3 C53 C54 -23.5(11)
C59 P3 C53 C54 100.0(10)
C51 P3 C53 C54 -148.0(10)
C58 C53 C54 C55 -2(2)
P3 C53 C54 C55 -174.9(12)
C53 C54 C55 C56 4(3)
C54 C55 C56 C57 -8(4)
C55 C56 C57 C58 11(4)
C56 C57 C58 C53 -10(3)
C54 C53 C58 C57 5.6(19)
P3 C53 C58 C57 177.7(10)
O5 P3 C59 C64 163.1(12)
C53 P3 C59 C64 39.3(14)
C51 P3 C59 C64 -74.6(13)
O5 P3 C59 C60 -19.9(11)
C53 P3 C59 C60 -143.6(10)
C51 P3 C59 C60 102.5(10)
C64 C59 C60 C61 3(2)
P3 C59 C60 C61 -173.9(10)
C59 C60 C61 C62 -3(2)
C60 C61 C62 C63 1(2)
C61 C62 C63 C64 0(3)
C60 C59 C64 C63 -2(3)
P3 C59 C64 C63 174.6(15)
C62 C63 C64 C59 1(3)
O6 P4 C65 C70 14.9(16)
C71 P4 C65 C70 -108.5(15)
C52 P4 C65 C70 135.9(14)
O6 P4 C65 C66 -170.1(10)
C71 P4 C65 C66 66.5(12)
C52 P4 C65 C66 -49.1(12)
C70 C65 C66 C67 -5(2)
P4 C65 C66 C67 -179.6(13)
C65 C66 C67 C68 6(3)
C66 C67 C68 C69 -5(4)
C67 C68 C69 C70 4(5)
C66 C65 C70 C69 4(3)
P4 C65 C70 C69 179(2)
C68 C69 C70 C65 -4(5)
O6 P4 C71 C76 -75.7(10)
C65 P4 C71 C76 46.3(10)
C52 P4 C71 C76 160.5(9)
O6 P4 C71 C72 100.9(11)
C65 P4 C71 C72 -137.1(10)
C52 P4 C71 C72 -22.9(12)
C76 C71 C72 C73 -0.2(19)
P4 C71 C72 C73 -177.0(11)
C71 C72 C73 C74 1(2)
C72 C73 C74 C75 0(2)
C73 C74 C75 C76 -2(2)
C74 C75 C76 C71 3(2)
C72 C71 C76 C75 -2.1(17)
P4 C71 C76 C75 174.8(10)
C12A O1A C1A C2A -178.0(10)
C12A O1A C1A C6A -0.1(11)
O1A C1A C2A C3A 176.8(10)
C6A C1A C2A C3A -0.7(17)
O1A C1A C2A C13A 0.0(16)
C6A C1A C2A C13A -177.5(10)
C1A C2A C3A C4A 2.0(16)
C13A C2A C3A C4A 178.7(11)
C2A C3A C4A C5A -1.6(19)
C3A C4A C5A C6A -0.2(19)
C4A C5A C6A C1A 1.4(18)
C4A C5A C6A C7A -177.5(13)
C2A C1A C6A C5A -1.0(17)
O1A C1A C6A C5A -178.8(10)
C2A C1A C6A C7A 178.3(11)
O1A C1A C6A C7A 0.5(12)
C5A C6A C7A C12A 178.4(14)
C1A C6A C7A C12A -0.6(13)
C5A C6A C7A C8A -2(3)
C1A C6A C7A C8A 178.5(13)
C12A C7A C8A C9A -3.0(18)
C6A C7A C8A C9A 177.9(13)
C7A C8A C9A C10A 4(2)
C8A C9A C10A C11A -2.4(19)
C9A C10A C11A C12A -0.5(17)
C9A C10A C11A C14A -178.6(11)
C10A C11A C12A O1A -179.6(10)
C14A C11A C12A O1A -1.5(17)
C10A C11A C12A C7A 1.6(18)
C14A C11A C12A C7A 179.7(11)
C1A O1A C12A C11A -179.3(10)
C1A O1A C12A C7A -0.3(12)
C8A C7A C12A C11A 0.2(18)
C6A C7A C12A C11A 179.5(11)
C8A C7A C12A O1A -178.7(10)
C6A C7A C12A O1A 0.6(13)
C3A C2A C13A P1A 90.9(12)
C1A C2A C13A P1A -92.6(12)
O2A P1A C13A C2A 58.6(10)
C21A P1A C13A C2A -66.9(9)
C15A P1A C13A C2A 177.5(9)
C12A C11A C14A P2A 88.7(13)
C10A C11A C14A P2A -93.3(12)
O3A P2A C14A C11A -46.6(11)
C27A P2A C14A C11A 76.6(11)
C33A P2A C14A C11A -165.6(10)
O2A P1A C15A C20A 7.7(10)
C21A P1A C15A C20A 130.9(9)
C13A P1A C15A C20A -114.2(10)
O2A P1A C15A C16A -175.5(8)
C21A P1A C15A C16A -52.3(10)
C13A P1A C15A C16A 62.6(10)
C20A C15A C16A C17A -0.5(17)
P1A C15A C16A C17A -177.4(9)
C15A C16A C17A C18A -0.3(17)
C16A C17A C18A C19A 0.2(19)
C17A C18A C19A C20A 1(2)
C16A C15A C20A C19A 1.5(17)
P1A C15A C20A C19A 178.3(10)
C18A C19A C20A C15A -2(2)
O2A P1A C21A C22A -164.1(8)
C15A P1A C21A C22A 74.5(10)
C13A P1A C21A C22A -37.9(10)
O2A P1A C21A C26A 17.4(10)
C15A P1A C21A C26A -104.0(9)
C13A P1A C21A C26A 143.6(8)
C26A C21A C22A C23A 0.2(16)
P1A C21A C22A C23A -178.3(9)
C21A C22A C23A C24A -0.5(17)
C22A C23A C24A C25A 1.4(18)
C23A C24A C25A C26A -2.1(19)
C22A C21A C26A C25A -0.8(15)
P1A C21A C26A C25A 177.8(8)
C24A C25A C26A C21A 1.8(17)
O3A P2A C27A C32A 168.7(11)
C33A P2A C27A C32A -67.0(13)
C14A P2A C27A C32A 46.4(13)
O3A P2A C27A C28A -9.3(12)
C33A P2A C27A C28A 115.0(11)
C14A P2A C27A C28A -131.6(11)
C32A C27A C28A C29A -2(2)
P2A C27A C28A C29A 176.0(13)
C27A C28A C29A C30A 0(3)
C28A C29A C30A C31A -1(3)
C29A C30A C31A C32A 2(3)
C28A C27A C32A C31A 4(2)
P2A C27A C32A C31A -174.3(12)
C30A C31A C32A C27A -4(3)
O3A P2A C33A C34A -47.8(12)
C27A P2A C33A C34A -173.1(10)
C14A P2A C33A C34A 71.4(11)
O3A P2A C33A C38A 133.4(11)
C27A P2A C33A C38A 8.0(13)
C14A P2A C33A C38A -107.4(11)
C38A C33A C34A C35A 0(2)
P2A C33A C34A C35A -179.0(11)
C33A C34A C35A C36A 0(2)
C34A C35A C36A C37A -1(2)
C35A C36A C37A C38A 1(2)
C34A C33A C38A C37A 0.4(19)
P2A C33A C38A C37A 179.2(10)
C36A C37A C38A C33A -1(2)
C50A O4A C39A C40A -178.3(12)
C50A O4A C39A C44A -0.5(13)
C44A C39A C40A C41A 1.7(19)
O4A C39A C40A C41A 179.2(11)
C44A C39A C40A C51A -175.6(12)
O4A C39A C40A C51A 1.9(18)
C39A C40A C41A C42A -1(2)
C51A C40A C41A C42A 176.3(13)
C40A C41A C42A C43A 0(2)
C41A C42A C43A C44A -1(2)
C42A C43A C44A C39A 1(2)
C42A C43A C44A C45A -178.3(15)
C40A C39A C44A C43A -2(2)
O4A C39A C44A C43A -179.6(12)
C40A C39A C44A C45A 177.8(12)
O4A C39A C44A C45A 0.0(14)
C43A C44A C45A C50A 180.0(16)
C39A C44A C45A C50A 0.5(14)
C43A C44A C45A C46A 1(3)
C39A C44A C45A C46A -178.6(18)
C50A C45A C46A C47A -2(2)
C44A C45A C46A C47A 177.1(17)
C45A C46A C47A C48A 0(3)
C46A C47A C48A C49A 1(3)
C47A C48A C49A C50A 0(2)
C47A C48A C49A C52A 179.9(15)
C46A C45A C50A O4A 178.4(13)
C44A C45A C50A O4A -0.9(16)
C46A C45A C50A C49A 3(2)
C44A C45A C50A C49A -176.7(12)
C39A O4A C50A C45A 0.9(15)
C39A O4A C50A C49A 176.8(11)
C48A C49A C50A C45A -2(2)
C52A C49A C50A C45A 178.3(13)
C48A C49A C50A O4A -177.2(12)
C52A C49A C50A O4A 2.6(19)
C39A C40A C51A P3A -94.8(14)
C41A C40A C51A P3A 88.2(14)
O5A P3A C51A C40A 52.3(12)
C59A P3A C51A C40A 172.3(10)
C53A P3A C51A C40A -72.8(11)
C48A C49A C52A P4A -99.4(16)
C50A C49A C52A P4A 80.8(15)
O6A P4A C52A C49A -41.1(13)
C65A P4A C52A C49A 83.0(12)
C71A P4A C52A C49A -161.6(11)
O5A P3A C53A C54A 21.0(14)
C51A P3A C53A C54A 145.7(12)
C59A P3A C53A C54A -102.3(12)
O5A P3A C53A C58A -158.3(11)
C51A P3A C53A C58A -33.6(14)
C59A P3A C53A C58A 78.4(14)
C58A C53A C54A C55A -9(2)
P3A C53A C54A C55A 171.6(13)
C53A C54A C55A C56A 4(3)
C54A C55A C56A C57A 3(3)
C55A C56A C57A C58A -4(2)
C56A C57A C58A C53A -1(2)
C54A C53A C58A C57A 8(2)
P3A C53A C58A C57A -173.2(12)
O5A P3A C59A C60A 21.2(14)
C51A P3A C59A C60A -99.6(12)
C53A P3A C59A C60A 145.6(12)
O5A P3A C59A C64A -159.0(12)
C51A P3A C59A C64A 80.1(14)
C53A P3A C59A C64A -34.7(14)
C64A C59A C60A C61A -1(2)
P3A C59A C60A C61A 179.1(11)
C59A C60A C61A C62A 0(2)
C60A C61A C62A C63A 1(2)
C61A C62A C63A C64A -1(3)
C62A C63A C64A C59A 0(3)
C60A C59A C64A C63A 1(2)
P3A C59A C64A C63A -178.8(14)
O6A P4A C65A C66A 149.7(15)
C52A P4A C65A C66A 24.9(18)
C71A P4A C65A C66A -89.5(17)
O6A P4A C65A C70A -35.2(17)
C52A P4A C65A C70A -160.0(15)
C71A P4A C65A C70A 85.6(16)
C70A C65A C66A C67A 2(3)
P4A C65A C66A C67A 177(2)
C65A C66A C67A C68A 2(5)
C66A C67A C68A C69A -2(6)
C67A C68A C69A C70A -2(5)
C66A C65A C70A C69A -6(3)
P4A C65A C70A C69A 178.6(19)
C68A C69A C70A C65A 6(4)
O6A P4A C71A C76A -91.2(16)
C65A P4A C71A C76A 146.9(16)
C52A P4A C71A C76A 31.1(17)
O6A P4A C71A C72A 81.7(12)
C65A P4A C71A C72A -40.1(13)
C52A P4A C71A C72A -155.9(12)
C76A C71A C72A C73A 2(2)
P4A C71A C72A C73A -171.5(12)
C71A C72A C73A C74A -1(3)
C72A C73A C74A C75A 1(3)
C73A C74A C75A C76A -2(3)
C72A C71A C76A C75A -3(3)
P4A C71A C76A C75A 170.4(16)
C74A C75A C76A C71A 2(3)
